data_4105020
loop_
_publ_author_name
'Yasuhiro Ohki'
'Motosuke Imada'
'Ayuro Murata'
'Yusuke Sunada'
'Shun Ohta'
'Masaru Honda'
'Takahiro Sasamori'
'Norihiro Tokitoh'
'Motomi Katada'
'Kazuyuki Tatsumi'

_publ_section_title
;
 Synthesis, Structures, and Electronic Properties of [8Fe-7S] Cluster
 Complexes Modeling the Nitrogenase P-Cluster
;
_journal_name_full 'Journal of the American Chemical Society'
_journal_page_first 13168
_journal_page_last 13178
_journal_paper_doi 10.1021/ja9055036
_journal_volume 131
_journal_year 2009
_chemical_absolute_configuration 'CHOOSE rm ad rmad syn or unk'
_chemical_formula_moiety 'C72 H60 Fe4 P2 S8 '
_chemical_formula_sum 'C72 H60 Fe4 P2 S8'
_chemical_formula_weight 1467.08
_space_group_IT_number 18
_symmetry_cell_setting orthorhombic
_symmetry_Int_Tables_number 18
_symmetry_space_group_name_Hall 'P 2 2ab'
_symmetry_space_group_name_H-M 'P 21 21 2'
_cell_angle_alpha 90.0000
_cell_angle_beta 90.0000
_cell_angle_gamma 90.0000
_cell_formula_units_Z 6
_cell_length_a 24.951(3)
_cell_length_b 37.460(5)
_cell_length_c 10.6579(15)
_cell_measurement_reflns_used 18463
_cell_measurement_temperature 173.1
_cell_measurement_theta_max 27.5
_cell_measurement_theta_min 3.0
_cell_volume 9962(2)
_computing_cell_refinement CrystalClear
_computing_data_collection CrystalClear
_computing_data_reduction CrystalStructure
_computing_publication_material 'CrystalStructure 3.8'
_computing_structure_refinement CRYSTALS
_computing_structure_solution SHELXS97
_diffrn_detector_area_resol_mean 7.31
_diffrn_measured_fraction_theta_full 0.996
_diffrn_measured_fraction_theta_max 0.996
_diffrn_measurement_device_type 'Rigaku Saturn'
_diffrn_measurement_method \w
_diffrn_radiation_type 'Mo K\a'
_diffrn_radiation_wavelength 0.71070
_diffrn_reflns_av_R_equivalents 0.099
_diffrn_reflns_limit_h_max 32
_diffrn_reflns_limit_h_min -32
_diffrn_reflns_limit_k_max 48
_diffrn_reflns_limit_k_min -48
_diffrn_reflns_limit_l_max 13
_diffrn_reflns_limit_l_min -13
_diffrn_reflns_number 98418
_diffrn_reflns_theta_full 27.48
_diffrn_reflns_theta_max 27.48
_exptl_absorpt_coefficient_mu 1.198
_exptl_absorpt_correction_T_max 0.787
_exptl_absorpt_correction_T_min 0.675
_exptl_absorpt_correction_type multi-scan
_exptl_absorpt_process_details 'Jacobson, R. (1998) Private communication'
_exptl_crystal_colour black
_exptl_crystal_density_diffrn 1.467
_exptl_crystal_description block
_exptl_crystal_F_000 4524.00
_exptl_crystal_size_max 0.20
_exptl_crystal_size_mid 0.20
_exptl_crystal_size_min 0.20
_refine_diff_density_max 0.89
_refine_diff_density_min -0.66
_refine_ls_abs_structure_details 'Flack, H. D. (1983), Acta Cryst. A39, 876-881.  10365 Friedel Pairs'
_refine_ls_abs_structure_Flack 0.000(7)
_refine_ls_extinction_method none
_refine_ls_goodness_of_fit_ref 1.018
_refine_ls_hydrogen_treatment refall
_refine_ls_number_parameters 1253
_refine_ls_number_reflns 22779
_refine_ls_R_factor_gt 0.0343
_refine_ls_shift/su_max 0.0000
_refine_ls_structure_factor_coef Fsqd
_refine_ls_weighting_details 'w = 1/[0.9000\s(Fo^2^)]/(4Fo^2^)'
_refine_ls_weighting_scheme calc
_refine_ls_wR_factor_ref 0.0607
_reflns_number_gt 18785
_reflns_number_total 22779
_reflns_threshold_expression F^2^>2.0\s(F^2^)
_cod_data_source_file ja9055036_si_002_11.cif
_cod_data_source_block '_Fe4S4(SPh)4'
_cod_original_formula_sum 'C72 H60 Fe4 P2 S8 '
_cod_database_code 4105020

loop_
_symmetry_equiv_pos_site_id
_symmetry_equiv_pos_as_xyz
1 +X,+Y,+Z
2 1/2+X,1/2-Y,-Z
3 1/2-X,1/2+Y,-Z
4 -X,-Y,+Z

loop_
_atom_site_label
_atom_site_type_symbol
_atom_site_fract_x
_atom_site_fract_y
_atom_site_fract_z
_atom_site_U_iso_or_equiv
_atom_site_adp_type
_atom_site_occupancy
_atom_site_symmetry_multiplicity
_atom_site_calc_flag
_atom_site_refinement_flags
Fe(1) Fe 0.44504(2) 0.342540(10) 0.52428(4) 0.03268(11) Uani 1.00 1 d .
Fe(2) Fe 0.51029(2) 0.368690(10) 0.70573(4) 0.03280(11) Uani 1.00 1 d .
Fe(3) Fe 0.55225(2) 0.323310(10) 0.53105(4) 0.03179(11) Uani 1.00 1 d .
Fe(4) Fe 0.48318(2) 0.297900(10) 0.70554(4) 0.03231(11) Uani 1.00 1 d .
Fe(5) Fe 0.51548(2) 0.035140(10) 0.78590(4) 0.03006(10) Uani 1.00 1 d .
Fe(6) Fe 0.55261(2) -0.010690(10) 0.60656(4) 0.02956(10) Uani 1.00 1 d .
S(1) S 0.51907(3) 0.37828(2) 0.49173(7) 0.0346(2) Uani 1.00 1 d .
S(2) S 0.42707(3) 0.34415(2) 0.73848(7) 0.0367(2) Uani 1.00 1 d .
S(3) S 0.47903(3) 0.28761(2) 0.49101(7) 0.0350(2) Uani 1.00 1 d .
S(4) S 0.56575(3) 0.32245(2) 0.74648(7) 0.0364(2) Uani 1.00 1 d .
S(5) S 0.52165(3) 0.04510(2) 0.57146(7) 0.03270(19) Uani 1.00 1 d .
S(6) S 0.56857(3) -0.01304(2) 0.82121(7) 0.0349(2) Uani 1.00 1 d .
S(7) S 0.36230(3) 0.36047(2) 0.46028(8) 0.0417(2) Uani 1.00 1 d .
S(8) S 0.52464(3) 0.42520(2) 0.77605(7) 0.0363(2) Uani 1.00 1 d .
S(9) S 0.63523(3) 0.30506(2) 0.46897(8) 0.0380(2) Uani 1.00 1 d .
S(10) S 0.46593(3) 0.24172(2) 0.77488(7) 0.0351(2) Uani 1.00 1 d .
S(11) S 0.53597(3) 0.09091(2) 0.85498(7) 0.03328(19) Uani 1.00 1 d .
S(12) S 0.63430(3) -0.02903(2) 0.54028(8) 0.0423(2) Uani 1.00 1 d .
P(1) P 0.81545(3) 0.66789(2) 0.72095(7) 0.02558(18) Uani 1.00 1 d .
P(2) P 0.30873(3) 0.16465(2) 0.22564(8) 0.02740(19) Uani 1.00 1 d .
P(3) P 0.81427(3) 0.00043(2) 0.78075(7) 0.02623(18) Uani 1.00 1 d .
C(1) C 0.35461(11) 0.36152(8) 0.2969(3) 0.0335(8) Uani 1.00 1 d .
C(2) C 0.39436(13) 0.35318(10) 0.2142(3) 0.0530(11) Uani 1.00 1 d .
C(3) C 0.38579(16) 0.35423(11) 0.0843(3) 0.0639(13) Uani 1.00 1 d .
C(4) C 0.33780(16) 0.36411(9) 0.0358(3) 0.0585(12) Uani 1.00 1 d .
C(5) C 0.29695(15) 0.37405(9) 0.1190(4) 0.0590(12) Uani 1.00 1 d .
C(6) C 0.30517(12) 0.37214(9) 0.2471(3) 0.0466(10) Uani 1.00 1 d .
C(7) C 0.52763(11) 0.42497(7) 0.9421(2) 0.0295(7) Uani 1.00 1 d .
C(8) C 0.53417(11) 0.45774(8) 1.0033(2) 0.0336(8) Uani 1.00 1 d .
C(9) C 0.53348(11) 0.45959(8) 1.1325(2) 0.0378(8) Uani 1.00 1 d .
C(10) C 0.52579(12) 0.42874(9) 1.2022(2) 0.0396(9) Uani 1.00 1 d .
C(11) C 0.52020(15) 0.39695(8) 1.1426(3) 0.0502(10) Uani 1.00 1 d .
C(12) C 0.52132(14) 0.39493(8) 1.0132(2) 0.0452(9) Uani 1.00 1 d .
C(13) C 0.63857(11) 0.30309(8) 0.3045(2) 0.0321(8) Uani 1.00 1 d .
C(14) C 0.68587(12) 0.29024(8) 0.2485(3) 0.0409(9) Uani 1.00 1 d .
C(15) C 0.69091(13) 0.28840(9) 0.1184(3) 0.0479(10) Uani 1.00 1 d .
C(16) C 0.64975(14) 0.30027(9) 0.0414(3) 0.0475(10) Uani 1.00 1 d .
C(17) C 0.60361(14) 0.31179(10) 0.0957(3) 0.0508(11) Uani 1.00 1 d .
C(18) C 0.59790(12) 0.31310(9) 0.2256(3) 0.0435(9) Uani 1.00 1 d .
C(19) C 0.46333(11) 0.24174(7) 0.9409(2) 0.0273(7) Uani 1.00 1 d .
C(20) C 0.46858(13) 0.27187(8) 1.0126(2) 0.0395(8) Uani 1.00 1 d .
C(21) C 0.47058(14) 0.26987(8) 1.1417(3) 0.0447(9) Uani 1.00 1 d .
C(22) C 0.46628(12) 0.23764(8) 1.2005(2) 0.0372(8) Uani 1.00 1 d .
C(23) C 0.45945(11) 0.20665(8) 1.1309(2) 0.0341(8) Uani 1.00 1 d .
C(24) C 0.45818(11) 0.20885(7) 1.0013(2) 0.0302(7) Uani 1.00 1 d .
C(25) C 0.53545(10) 0.09039(7) 1.0211(2) 0.0282(7) Uani 1.00 1 d .
C(26) C 0.53001(11) 0.12327(8) 1.0837(2) 0.0313(7) Uani 1.00 1 d .
C(27) C 0.52724(12) 0.12435(8) 1.2132(2) 0.0364(8) Uani 1.00 1 d .
C(28) C 0.52997(11) 0.09271(8) 1.2819(2) 0.0372(8) Uani 1.00 1 d .
C(29) C 0.53656(12) 0.06085(8) 1.2212(3) 0.0396(8) Uani 1.00 1 d .
C(30) C 0.53926(12) 0.06009(8) 1.0911(2) 0.0352(8) Uani 1.00 1 d .
C(31) C 0.63973(11) -0.03017(7) 0.3768(2) 0.0304(7) Uani 1.00 1 d .
C(32) C 0.69095(12) -0.03574(9) 0.3241(3) 0.0451(9) Uani 1.00 1 d .
C(33) C 0.69787(14) -0.03829(9) 0.1955(3) 0.0531(11) Uani 1.00 1 d .
C(34) C 0.65423(16) -0.03435(9) 0.1158(3) 0.0560(11) Uani 1.00 1 d .
C(35) C 0.60425(14) -0.02999(9) 0.1659(3) 0.0459(10) Uani 1.00 1 d .
C(36) C 0.59710(12) -0.02810(8) 0.2947(3) 0.0380(8) Uani 1.00 1 d .
C(37) C 0.75969(10) 0.69714(7) 0.6984(2) 0.0285(7) Uani 1.00 1 d .
C(38) C 0.74404(12) 0.70589(8) 0.5772(3) 0.0393(9) Uani 1.00 1 d .
C(39) C 0.69875(13) 0.72742(10) 0.5608(3) 0.0521(11) Uani 1.00 1 d .
C(40) C 0.66960(13) 0.73928(10) 0.6636(3) 0.0531(11) Uani 1.00 1 d .
C(41) C 0.68480(13) 0.72980(9) 0.7819(3) 0.0485(10) Uani 1.00 1 d .
C(42) C 0.73030(11) 0.70863(8) 0.8008(3) 0.0371(8) Uani 1.00 1 d .
C(43) C 0.84828(11) 0.67918(8) 0.8655(2) 0.0284(7) Uani 1.00 1 d .
C(44) C 0.88264(12) 0.70881(8) 0.8703(3) 0.0375(8) Uani 1.00 1 d .
C(45) C 0.90630(13) 0.71874(9) 0.9809(3) 0.0455(10) Uani 1.00 1 d .
C(46) C 0.89599(13) 0.70021(10) 1.0876(3) 0.0495(11) Uani 1.00 1 d .
C(47) C 0.86281(14) 0.67044(11) 1.0868(3) 0.0540(11) Uani 1.00 1 d .
C(48) C 0.83781(12) 0.65959(10) 0.9735(3) 0.0446(9) Uani 1.00 1 d .
C(49) C 0.79172(11) 0.62249(7) 0.7304(2) 0.0275(7) Uani 1.00 1 d .
C(50) C 0.82550(11) 0.59596(8) 0.7721(3) 0.0338(8) Uani 1.00 1 d .
C(51) C 0.80739(13) 0.56068(8) 0.7721(3) 0.0425(9) Uani 1.00 1 d .
C(52) C 0.75525(13) 0.55295(8) 0.7317(3) 0.0468(10) Uani 1.00 1 d .
C(53) C 0.72256(13) 0.57935(9) 0.6924(3) 0.0459(10) Uani 1.00 1 d .
C(54) C 0.74043(11) 0.61504(8) 0.6896(3) 0.0362(8) Uani 1.00 1 d .
C(55) C 0.86100(11) 0.67238(8) 0.5906(2) 0.0277(7) Uani 1.00 1 d .
C(56) C 0.88222(11) 0.64236(8) 0.5319(2) 0.0297(7) Uani 1.00 1 d .
C(57) C 0.91954(11) 0.64679(8) 0.4372(2) 0.0355(8) Uani 1.00 1 d .
C(58) C 0.93604(12) 0.67992(8) 0.4006(2) 0.0363(8) Uani 1.00 1 d .
C(59) C 0.91344(12) 0.70968(8) 0.4558(3) 0.0379(8) Uani 1.00 1 d .
C(60) C 0.87639(11) 0.70638(8) 0.5512(2) 0.0323(8) Uani 1.00 1 d .
C(61) C 0.35655(10) 0.16033(8) 0.3519(2) 0.0288(7) Uani 1.00 1 d .
C(62) C 0.38054(11) 0.19006(8) 0.4043(2) 0.0314(8) Uani 1.00 1 d .
C(63) C 0.41905(12) 0.18546(9) 0.4969(2) 0.0392(9) Uani 1.00 1 d .
C(64) C 0.43277(12) 0.15262(9) 0.5387(3) 0.0417(9) Uani 1.00 1 d .
C(65) C 0.40825(12) 0.12293(9) 0.4873(3) 0.0443(10) Uani 1.00 1 d .
C(66) C 0.37009(12) 0.12608(8) 0.3938(3) 0.0354(8) Uani 1.00 1 d .
C(67) C 0.25318(11) 0.13579(8) 0.2576(3) 0.0318(8) Uani 1.00 1 d .
C(68) C 0.23813(12) 0.12899(8) 0.3794(3) 0.0409(9) Uani 1.00 1 d .
C(69) C 0.19267(13) 0.10839(10) 0.4020(3) 0.0519(11) Uani 1.00 1 d .
C(70) C 0.16206(13) 0.09575(9) 0.3048(3) 0.0519(11) Uani 1.00 1 d .
C(71) C 0.17593(13) 0.10335(9) 0.1833(3) 0.0519(11) Uani 1.00 1 d .
C(72) C 0.22226(12) 0.12348(8) 0.1582(3) 0.0397(9) Uani 1.00 1 d .
C(73) C 0.28450(11) 0.21011(7) 0.2172(2) 0.0301(7) Uani 1.00 1 d .
C(74) C 0.31772(12) 0.23641(8) 0.1700(3) 0.0390(9) Uani 1.00 1 d .
C(75) C 0.29920(14) 0.27156(9) 0.1698(3) 0.0479(10) Uani 1.00 1 d .
C(76) C 0.24832(14) 0.27959(9) 0.2160(3) 0.0492(10) Uani 1.00 1 d .
C(77) C 0.21628(14) 0.25376(9) 0.2591(3) 0.0477(10) Uani 1.00 1 d .
C(78) C 0.23413(12) 0.21775(8) 0.2620(2) 0.0372(8) Uani 1.00 1 d .
C(79) C 0.33943(11) 0.15218(8) 0.0791(2) 0.0324(8) Uani 1.00 1 d .
C(80) C 0.37450(12) 0.12301(8) 0.0755(3) 0.0371(9) Uani 1.00 1 d .
C(81) C 0.39680(13) 0.11303(9) -0.0365(3) 0.0459(10) Uani 1.00 1 d .
C(82) C 0.38473(13) 0.13066(10) -0.1457(3) 0.0494(10) Uani 1.00 1 d .
C(83) C 0.35042(14) 0.15946(11) -0.1445(3) 0.0590(12) Uani 1.00 1 d .
C(84) C 0.32681(13) 0.17103(10) -0.0313(3) 0.0457(10) Uani 1.00 1 d .
C(85) C 0.86142(10) 0.00661(7) 0.6542(2) 0.0275(7) Uani 1.00 1 d .
C(86) C 0.87544(11) 0.04114(8) 0.6171(2) 0.0340(8) Uani 1.00 1 d .
C(87) C 0.91256(11) 0.04524(9) 0.5213(3) 0.0394(9) Uani 1.00 1 d .
C(88) C 0.93588(11) 0.01597(9) 0.4643(2) 0.0402(9) Uani 1.00 1 d .
C(89) C 0.92125(11) -0.01733(9) 0.4992(2) 0.0392(9) Uani 1.00 1 d .
C(90) C 0.88391(11) -0.02292(8) 0.5938(2) 0.0317(7) Uani 1.00 1 d .
C(91) C 0.84356(10) 0.01229(8) 0.9292(2) 0.0302(7) Uani 1.00 1 d .
C(92) C 0.87369(12) 0.04369(8) 0.9398(2) 0.0363(8) Uani 1.00 1 d .
C(93) C 0.89380(13) 0.05355(10) 1.0539(3) 0.0467(10) Uani 1.00 1 d .
C(94) C 0.88430(12) 0.03347(10) 1.1587(3) 0.0483(10) Uani 1.00 1 d .
C(95) C 0.85490(14) 0.00175(11) 1.1506(3) 0.0532(11) Uani 1.00 1 d .
C(96) C 0.83357(12) -0.00907(9) 1.0353(2) 0.0415(9) Uani 1.00 1 d .
C(97) C 0.79395(10) -0.04554(7) 0.7818(2) 0.0272(7) Uani 1.00 1 d .
C(98) C 0.82853(11) -0.07182(8) 0.8216(2) 0.0335(8) Uani 1.00 1 d .
C(99) C 0.81385(13) -0.10766(9) 0.8087(3) 0.0447(10) Uani 1.00 1 d .
C(100) C 0.76455(14) -0.11634(9) 0.7555(3) 0.0520(11) Uani 1.00 1 d .
C(101) C 0.73037(14) -0.09034(9) 0.7186(3) 0.0523(11) Uani 1.00 1 d .
C(102) C 0.74518(12) -0.05416(8) 0.7304(3) 0.0402(9) Uani 1.00 1 d .
C(103) C 0.75739(10) 0.02849(7) 0.7545(2) 0.0278(7) Uani 1.00 1 d .
C(104) C 0.72618(11) 0.03892(8) 0.8550(3) 0.0383(8) Uani 1.00 1 d .
C(105) C 0.68001(12) 0.05911(9) 0.8343(3) 0.0478(10) Uani 1.00 1 d .
C(106) C 0.66617(13) 0.06905(9) 0.7156(3) 0.0487(10) Uani 1.00 1 d .
C(107) C 0.69707(12) 0.05825(9) 0.6155(3) 0.0440(10) Uani 1.00 1 d .
C(108) C 0.74300(11) 0.03750(8) 0.6338(3) 0.0369(8) Uani 1.00 1 d .
H(1) H 0.4288 0.3467 0.2448 0.064 Uiso 1.00 1 c R
H(2) H 0.4139 0.3476 0.0289 0.077 Uiso 1.00 1 c R
H(3) H 0.3320 0.3646 -0.0522 0.070 Uiso 1.00 1 c R
H(4) H 0.2633 0.3818 0.0873 0.071 Uiso 1.00 1 c R
H(5) H 0.2767 0.3783 0.3020 0.056 Uiso 1.00 1 c R
H(6) H 0.5391 0.4789 0.9558 0.040 Uiso 1.00 1 c R
H(7) H 0.5386 0.4819 1.1731 0.045 Uiso 1.00 1 c R
H(8) H 0.5241 0.4302 1.2911 0.047 Uiso 1.00 1 c R
H(9) H 0.5157 0.3758 1.1908 0.060 Uiso 1.00 1 c R
H(10) H 0.5180 0.3724 0.9732 0.054 Uiso 1.00 1 c R
H(11) H 0.7147 0.2825 0.2998 0.049 Uiso 1.00 1 c R
H(12) H 0.7230 0.2795 0.0824 0.058 Uiso 1.00 1 c R
H(13) H 0.6538 0.2999 -0.0472 0.057 Uiso 1.00 1 c R
H(14) H 0.5749 0.3194 0.0437 0.061 Uiso 1.00 1 c R
H(15) H 0.5650 0.3211 0.2606 0.052 Uiso 1.00 1 c R
H(16) H 0.4701 0.2945 0.9729 0.047 Uiso 1.00 1 c R
H(17) H 0.4750 0.2910 1.1901 0.054 Uiso 1.00 1 c R
H(18) H 0.4683 0.2362 1.2894 0.045 Uiso 1.00 1 c R
H(19) H 0.4555 0.1842 1.1713 0.041 Uiso 1.00 1 c R
H(20) H 0.4540 0.1877 0.9532 0.036 Uiso 1.00 1 c R
H(21) H 0.5278 0.1448 1.0371 0.038 Uiso 1.00 1 c R
H(22) H 0.5239 0.1467 1.2549 0.044 Uiso 1.00 1 c R
H(23) H 0.5268 0.0934 1.3707 0.045 Uiso 1.00 1 c R
H(24) H 0.5391 0.0394 1.2682 0.047 Uiso 1.00 1 c R
H(25) H 0.5449 0.0379 1.0499 0.042 Uiso 1.00 1 c R
H(26) H 0.7212 -0.0383 0.3777 0.054 Uiso 1.00 1 c R
H(27) H 0.7327 -0.0421 0.1618 0.064 Uiso 1.00 1 c R
H(28) H 0.6590 -0.0352 0.0274 0.067 Uiso 1.00 1 c R
H(29) H 0.5741 -0.0277 0.1120 0.055 Uiso 1.00 1 c R
H(30) H 0.5620 -0.0253 0.3277 0.046 Uiso 1.00 1 c R
H(31) H 0.7639 0.6977 0.5068 0.047 Uiso 1.00 1 c R
H(32) H 0.6881 0.7342 0.4785 0.063 Uiso 1.00 1 c R
H(33) H 0.6387 0.7536 0.6513 0.064 Uiso 1.00 1 c R
H(34) H 0.6641 0.7374 0.8517 0.059 Uiso 1.00 1 c R
H(35) H 0.7412 0.7025 0.8835 0.044 Uiso 1.00 1 c R
H(36) H 0.8902 0.7218 0.7957 0.045 Uiso 1.00 1 c R
H(37) H 0.9295 0.7389 0.9838 0.054 Uiso 1.00 1 c R
H(38) H 0.9122 0.7072 1.1643 0.060 Uiso 1.00 1 c R
H(39) H 0.8562 0.6572 1.1613 0.065 Uiso 1.00 1 c R
H(40) H 0.8143 0.6397 0.9715 0.054 Uiso 1.00 1 c R
H(41) H 0.8607 0.6014 0.8005 0.040 Uiso 1.00 1 c R
H(42) H 0.8305 0.5420 0.7988 0.051 Uiso 1.00 1 c R
H(43) H 0.7428 0.5290 0.7332 0.056 Uiso 1.00 1 c R
H(44) H 0.6873 0.5738 0.6653 0.055 Uiso 1.00 1 c R
H(45) H 0.7175 0.6335 0.6607 0.043 Uiso 1.00 1 c R
H(46) H 0.8712 0.6192 0.5575 0.035 Uiso 1.00 1 c R
H(47) H 0.9339 0.6263 0.3968 0.043 Uiso 1.00 1 c R
H(48) H 0.9624 0.6825 0.3369 0.043 Uiso 1.00 1 c R
H(49) H 0.9239 0.7328 0.4287 0.046 Uiso 1.00 1 c R
H(50) H 0.8615 0.7270 0.5897 0.038 Uiso 1.00 1 c R
H(51) H 0.3710 0.2133 0.3765 0.037 Uiso 1.00 1 c R
H(52) H 0.4355 0.2058 0.5332 0.047 Uiso 1.00 1 c R
H(53) H 0.4593 0.1499 0.6019 0.050 Uiso 1.00 1 c R
H(54) H 0.4177 0.0998 0.5166 0.053 Uiso 1.00 1 c R
H(55) H 0.3536 0.1056 0.3583 0.042 Uiso 1.00 1 c R
H(56) H 0.2591 0.1378 0.4470 0.049 Uiso 1.00 1 c R
H(57) H 0.1830 0.1028 0.4859 0.062 Uiso 1.00 1 c R
H(58) H 0.1307 0.0822 0.3217 0.062 Uiso 1.00 1 c R
H(59) H 0.1541 0.0950 0.1165 0.062 Uiso 1.00 1 c R
H(60) H 0.2324 0.1283 0.0739 0.048 Uiso 1.00 1 c R
H(61) H 0.3524 0.2309 0.1386 0.046 Uiso 1.00 1 c R
H(62) H 0.3216 0.2900 0.1387 0.058 Uiso 1.00 1 c R
H(63) H 0.2361 0.3036 0.2152 0.059 Uiso 1.00 1 c R
H(64) H 0.1815 0.2595 0.2893 0.057 Uiso 1.00 1 c R
H(65) H 0.2117 0.1994 0.2941 0.045 Uiso 1.00 1 c R
H(66) H 0.3833 0.1106 0.1504 0.044 Uiso 1.00 1 c R
H(67) H 0.4205 0.0932 -0.0395 0.055 Uiso 1.00 1 c R
H(68) H 0.4003 0.1235 -0.2231 0.059 Uiso 1.00 1 c R
H(69) H 0.3424 0.1720 -0.2197 0.071 Uiso 1.00 1 c R
H(70) H 0.3023 0.1904 -0.0302 0.055 Uiso 1.00 1 c R
H(71) H 0.8600 0.0613 0.6573 0.040 Uiso 1.00 1 c R
H(72) H 0.9223 0.0686 0.4955 0.047 Uiso 1.00 1 c R
H(73) H 0.9619 0.0193 0.4003 0.048 Uiso 1.00 1 c R
H(74) H 0.9366 -0.0374 0.4579 0.047 Uiso 1.00 1 c R
H(75) H 0.8739 -0.0464 0.6179 0.038 Uiso 1.00 1 c R
H(76) H 0.8805 0.0579 0.8677 0.043 Uiso 1.00 1 c R
H(77) H 0.9142 0.0749 1.0612 0.056 Uiso 1.00 1 c R
H(78) H 0.8984 0.0405 1.2377 0.058 Uiso 1.00 1 c R
H(79) H 0.8488 -0.0125 1.2229 0.064 Uiso 1.00 1 c R
H(80) H 0.8123 -0.0300 1.0294 0.050 Uiso 1.00 1 c R
H(81) H 0.8620 -0.0658 0.8581 0.040 Uiso 1.00 1 c R
H(82) H 0.8374 -0.1260 0.8361 0.054 Uiso 1.00 1 c R
H(83) H 0.7549 -0.1407 0.7455 0.062 Uiso 1.00 1 c R
H(84) H 0.6966 -0.0965 0.6836 0.063 Uiso 1.00 1 c R
H(85) H 0.7214 -0.0360 0.7030 0.048 Uiso 1.00 1 c R
H(86) H 0.7362 0.0325 0.9379 0.046 Uiso 1.00 1 c R
H(87) H 0.6581 0.0662 0.9029 0.057 Uiso 1.00 1 c R
H(88) H 0.6347 0.0828 0.7014 0.058 Uiso 1.00 1 c R
H(89) H 0.6875 0.0653 0.5329 0.053 Uiso 1.00 1 c R
H(90) H 0.7640 0.0300 0.5644 0.044 Uiso 1.00 1 c R

loop_
_atom_site_aniso_label
_atom_site_aniso_U_11
_atom_site_aniso_U_22
_atom_site_aniso_U_33
_atom_site_aniso_U_12
_atom_site_aniso_U_13
_atom_site_aniso_U_23
Fe(1) 0.0384(2) 0.0336(2) 0.0261(2) 0.0043(2) 0.0013(2) 0.00176(19)
Fe(2) 0.0423(2) 0.0298(2) 0.0263(2) 0.00230(19) 0.0032(2) -0.00130(19)
Fe(3) 0.0379(2) 0.0308(2) 0.0267(2) 0.00446(19) 0.0023(2) -0.00070(18)
Fe(4) 0.0428(2) 0.0294(2) 0.0248(2) 0.0011(2) 0.0009(2) 0.00180(18)
Fe(5) 0.0411(2) 0.0262(2) 0.0228(2) -0.0016(2) 0.00173(18) -0.00187(18)
Fe(6) 0.0356(2) 0.0289(2) 0.0242(2) 0.0017(2) -0.00045(18) -0.00236(18)
S(1) 0.0433(4) 0.0321(4) 0.0284(4) 0.0031(3) 0.0043(3) 0.0050(3)
S(2) 0.0443(4) 0.0379(4) 0.0279(4) 0.0033(3) 0.0072(3) 0.0006(3)
S(3) 0.0455(4) 0.0334(4) 0.0260(3) 0.0000(3) -0.0004(3) -0.0037(3)
S(4) 0.0438(4) 0.0380(4) 0.0275(4) 0.0034(3) -0.0031(3) -0.0003(3)
S(5) 0.0434(4) 0.0295(3) 0.0253(3) -0.0022(3) 0.0027(3) 0.0036(2)
S(6) 0.0438(4) 0.0347(4) 0.0261(3) 0.0012(3) -0.0080(3) -0.0019(3)
S(7) 0.0340(4) 0.0510(5) 0.0401(4) 0.0053(3) 0.0071(3) 0.0012(4)
S(8) 0.0481(4) 0.0289(4) 0.0319(4) 0.0022(3) 0.0073(3) 0.0020(3)
S(9) 0.0344(4) 0.0407(4) 0.0389(4) 0.0055(3) -0.0041(3) -0.0045(3)
S(10) 0.0492(4) 0.0290(3) 0.0272(3) 0.0012(3) -0.0043(3) 0.0002(3)
S(11) 0.0464(4) 0.0263(3) 0.0271(3) -0.0031(3) 0.0081(3) -0.0024(3)
S(12) 0.0322(4) 0.0526(5) 0.0421(4) 0.0069(3) -0.0068(3) -0.0063(4)
P(1) 0.0232(3) 0.0232(3) 0.0303(3) -0.0010(2) -0.0008(3) 0.0032(3)
P(2) 0.0254(3) 0.0239(3) 0.0329(4) -0.0002(3) -0.0014(3) -0.0022(3)
P(3) 0.0230(3) 0.0250(3) 0.0307(3) 0.0006(2) 0.0008(3) 0.0031(3)
C(1) 0.0293(14) 0.0287(15) 0.0424(18) 0.0008(12) -0.0004(13) -0.0034(13)
C(2) 0.0381(18) 0.078(2) 0.043(2) 0.0171(18) -0.0009(16) 0.009(2)
C(3) 0.061(2) 0.090(3) 0.041(2) 0.020(2) 0.0071(19) 0.012(2)
C(4) 0.083(2) 0.046(2) 0.046(2) -0.004(2) -0.020(2) 0.0046(18)
C(5) 0.053(2) 0.046(2) 0.077(3) -0.0002(18) -0.036(2) -0.005(2)
C(6) 0.0279(16) 0.046(2) 0.066(2) 0.0043(14) -0.0074(15) -0.0156(17)
C(7) 0.0274(14) 0.0281(15) 0.0331(16) 0.0024(11) 0.0038(12) -0.0000(12)
C(8) 0.0309(15) 0.0285(15) 0.0414(18) -0.0010(12) -0.0013(13) 0.0041(13)
C(9) 0.0350(16) 0.0365(17) 0.0420(18) -0.0004(13) -0.0058(13) -0.0079(14)
C(10) 0.0395(17) 0.0485(19) 0.0306(17) -0.0020(15) -0.0003(14) -0.0007(15)
C(11) 0.080(2) 0.0302(17) 0.0407(19) -0.0128(18) 0.0014(19) 0.0055(15)
C(12) 0.077(2) 0.0226(15) 0.0358(18) -0.0049(16) 0.0049(17) -0.0019(13)
C(13) 0.0280(14) 0.0285(15) 0.0398(18) -0.0024(12) 0.0011(13) -0.0020(13)
C(14) 0.0308(16) 0.0382(18) 0.054(2) -0.0017(14) 0.0077(14) 0.0030(15)
C(15) 0.0399(18) 0.046(2) 0.057(2) -0.0008(15) 0.0243(17) -0.0033(17)
C(16) 0.055(2) 0.046(2) 0.041(2) -0.0080(17) 0.0140(17) -0.0038(17)
C(17) 0.044(2) 0.068(2) 0.040(2) 0.0090(18) -0.0068(16) -0.0049(18)
C(18) 0.0318(16) 0.058(2) 0.041(2) 0.0063(15) -0.0007(14) -0.0090(17)
C(19) 0.0276(14) 0.0247(14) 0.0296(15) 0.0015(11) -0.0038(11) -0.0003(11)
C(20) 0.063(2) 0.0215(15) 0.0339(17) -0.0004(14) 0.0003(15) 0.0002(12)
C(21) 0.071(2) 0.0264(16) 0.0363(18) -0.0061(15) 0.0010(17) -0.0065(14)
C(22) 0.0448(17) 0.0420(18) 0.0248(16) -0.0029(14) 0.0030(13) -0.0023(13)
C(23) 0.0338(15) 0.0342(16) 0.0343(17) -0.0028(12) 0.0030(13) 0.0074(13)
C(24) 0.0301(14) 0.0265(14) 0.0341(16) -0.0003(11) -0.0020(12) -0.0022(12)
C(25) 0.0261(14) 0.0295(15) 0.0292(15) -0.0044(11) 0.0043(11) -0.0003(12)
C(26) 0.0372(15) 0.0270(15) 0.0296(16) 0.0014(12) -0.0013(12) 0.0005(12)
C(27) 0.0431(17) 0.0360(17) 0.0302(16) 0.0023(13) -0.0029(14) -0.0083(13)
C(28) 0.0362(16) 0.0480(19) 0.0275(16) -0.0047(14) -0.0007(13) 0.0007(14)
C(29) 0.0521(19) 0.0297(16) 0.0371(18) -0.0068(14) 0.0054(15) 0.0053(14)
C(30) 0.0479(18) 0.0233(15) 0.0345(17) -0.0037(13) 0.0069(14) -0.0054(12)
C(31) 0.0283(14) 0.0179(13) 0.0450(18) 0.0019(11) -0.0019(12) -0.0020(12)
C(32) 0.0305(16) 0.0386(18) 0.066(2) -0.0032(14) 0.0078(15) 0.0023(17)
C(33) 0.046(2) 0.0371(19) 0.076(2) -0.0028(16) 0.0295(19) -0.0056(19)
C(34) 0.073(2) 0.043(2) 0.051(2) -0.0073(19) 0.020(2) -0.0095(18)
C(35) 0.053(2) 0.045(2) 0.040(2) 0.0066(16) -0.0006(16) -0.0034(15)
C(36) 0.0368(16) 0.0373(18) 0.0398(19) 0.0067(13) 0.0027(14) -0.0036(15)
C(37) 0.0208(13) 0.0246(14) 0.0401(18) -0.0001(10) -0.0013(12) 0.0032(12)
C(38) 0.0346(16) 0.0413(19) 0.042(2) 0.0091(14) -0.0068(14) 0.0028(15)
C(39) 0.0425(19) 0.060(2) 0.054(2) 0.0126(17) -0.0113(17) 0.0134(19)
C(40) 0.0324(17) 0.053(2) 0.074(2) 0.0106(15) -0.0021(18) 0.014(2)
C(41) 0.0345(17) 0.056(2) 0.055(2) 0.0058(16) 0.0094(16) 0.0010(19)
C(42) 0.0323(15) 0.0371(17) 0.042(2) 0.0026(13) 0.0010(14) 0.0066(14)
C(43) 0.0241(13) 0.0327(15) 0.0285(15) 0.0015(11) -0.0016(11) 0.0039(13)
C(44) 0.0394(17) 0.0313(16) 0.0417(19) -0.0025(13) -0.0121(14) 0.0044(14)
C(45) 0.0406(18) 0.0330(18) 0.063(2) 0.0025(14) -0.0212(17) -0.0011(17)
C(46) 0.0422(19) 0.059(2) 0.047(2) 0.0035(17) -0.0197(16) -0.0126(18)
C(47) 0.047(2) 0.092(3) 0.0234(17) 0.013(2) 0.0022(15) 0.0080(18)
C(48) 0.0344(16) 0.062(2) 0.0372(19) -0.0029(16) 0.0055(14) 0.0014(17)
C(49) 0.0302(14) 0.0229(14) 0.0295(15) -0.0029(11) -0.0001(12) 0.0040(12)
C(50) 0.0268(14) 0.0271(15) 0.0474(19) -0.0026(11) 0.0016(13) 0.0082(14)
C(51) 0.0401(17) 0.0328(17) 0.055(2) 0.0017(14) 0.0039(15) 0.0140(15)
C(52) 0.0480(19) 0.0264(17) 0.066(2) -0.0109(14) 0.0035(17) 0.0095(16)
C(53) 0.0350(17) 0.040(2) 0.062(2) -0.0065(14) -0.0046(16) 0.0019(17)
C(54) 0.0296(15) 0.0337(17) 0.045(2) -0.0015(12) -0.0052(13) 0.0050(14)
C(55) 0.0237(13) 0.0287(15) 0.0307(15) -0.0025(11) -0.0018(11) 0.0019(12)
C(56) 0.0315(14) 0.0262(15) 0.0312(16) -0.0032(12) -0.0039(12) -0.0026(12)
C(57) 0.0339(16) 0.0385(18) 0.0342(18) 0.0066(13) 0.0005(13) 0.0011(14)
C(58) 0.0317(16) 0.0447(19) 0.0324(16) 0.0006(13) 0.0016(13) 0.0096(14)
C(59) 0.0368(16) 0.0346(17) 0.0422(19) -0.0057(14) 0.0040(14) 0.0108(15)
C(60) 0.0358(16) 0.0226(15) 0.0384(18) -0.0034(12) 0.0004(13) 0.0050(13)
C(61) 0.0252(13) 0.0300(15) 0.0312(15) -0.0014(11) 0.0040(12) -0.0004(12)
C(62) 0.0344(15) 0.0314(16) 0.0283(16) -0.0039(12) 0.0026(12) -0.0041(12)
C(63) 0.0372(17) 0.0458(19) 0.0346(18) -0.0129(14) -0.0046(14) -0.0038(14)
C(64) 0.0315(16) 0.055(2) 0.0386(19) -0.0050(15) -0.0045(14) 0.0095(16)
C(65) 0.0394(18) 0.042(2) 0.051(2) 0.0042(15) -0.0043(16) 0.0161(16)
C(66) 0.0351(16) 0.0311(16) 0.0401(18) -0.0015(13) -0.0005(14) 0.0013(14)
C(67) 0.0242(14) 0.0267(16) 0.045(2) -0.0014(11) -0.0014(12) -0.0024(13)
C(68) 0.0350(17) 0.0415(19) 0.046(2) -0.0098(14) 0.0019(14) -0.0002(16)
C(69) 0.0415(19) 0.057(2) 0.057(2) -0.0046(17) 0.0083(17) 0.0033(19)
C(70) 0.0306(17) 0.046(2) 0.079(2) -0.0102(15) 0.0048(18) -0.002(2)
C(71) 0.0349(18) 0.051(2) 0.070(2) -0.0066(16) -0.0096(18) -0.0124(19)
C(72) 0.0334(16) 0.0405(18) 0.045(2) -0.0027(14) -0.0052(14) -0.0052(15)
C(73) 0.0335(15) 0.0224(14) 0.0342(16) 0.0023(11) -0.0050(13) -0.0020(13)
C(74) 0.0358(16) 0.0304(16) 0.051(2) 0.0011(13) -0.0043(15) 0.0056(14)
C(75) 0.053(2) 0.0318(18) 0.059(2) -0.0010(15) -0.0138(18) 0.0101(16)
C(76) 0.056(2) 0.0315(18) 0.060(2) 0.0150(16) -0.0111(18) -0.0003(17)
C(77) 0.0424(19) 0.0389(19) 0.062(2) 0.0136(15) -0.0013(17) -0.0068(17)
C(78) 0.0374(16) 0.0329(17) 0.0411(19) 0.0052(13) -0.0003(14) -0.0021(14)
C(79) 0.0253(14) 0.0388(18) 0.0331(17) -0.0015(12) 0.0008(12) -0.0064(13)
C(80) 0.0415(17) 0.0316(17) 0.0382(19) 0.0022(14) 0.0045(14) -0.0070(14)
C(81) 0.0407(18) 0.045(2) 0.052(2) -0.0008(15) 0.0082(16) -0.0107(17)
C(82) 0.0412(19) 0.060(2) 0.047(2) -0.0059(17) 0.0128(16) -0.0176(19)
C(83) 0.054(2) 0.089(3) 0.034(2) -0.012(2) -0.0016(17) 0.001(2)
C(84) 0.0401(18) 0.055(2) 0.042(2) 0.0033(16) -0.0038(15) -0.0008(17)
C(85) 0.0249(13) 0.0306(15) 0.0272(14) -0.0001(11) -0.0014(11) 0.0041(12)
C(86) 0.0349(16) 0.0262(16) 0.0409(18) -0.0008(12) 0.0016(13) 0.0051(13)
C(87) 0.0307(15) 0.0398(18) 0.048(2) -0.0095(13) 0.0015(14) 0.0162(15)
C(88) 0.0311(16) 0.055(2) 0.0350(17) 0.0022(15) 0.0030(13) 0.0146(16)
C(89) 0.0339(16) 0.045(2) 0.0384(18) 0.0126(14) 0.0077(13) 0.0040(15)
C(90) 0.0334(15) 0.0289(16) 0.0327(16) 0.0029(12) 0.0003(12) 0.0035(12)
C(91) 0.0224(13) 0.0401(17) 0.0279(15) 0.0038(13) 0.0004(11) 0.0012(13)
C(92) 0.0380(17) 0.0355(18) 0.0353(18) -0.0031(14) -0.0046(13) 0.0015(14)
C(93) 0.0369(18) 0.050(2) 0.054(2) -0.0000(16) -0.0099(16) -0.0068(18)
C(94) 0.0360(17) 0.062(2) 0.047(2) 0.0100(17) -0.0117(15) -0.0173(19)
C(95) 0.054(2) 0.081(2) 0.0242(17) 0.0162(19) 0.0033(16) 0.0012(18)
C(96) 0.0341(16) 0.057(2) 0.0334(17) 0.0016(15) 0.0064(13) 0.0052(16)
C(97) 0.0260(13) 0.0249(14) 0.0308(15) -0.0040(11) 0.0043(12) 0.0018(12)
C(98) 0.0289(15) 0.0292(16) 0.0423(18) -0.0009(12) 0.0030(13) 0.0071(13)
C(99) 0.0466(19) 0.0346(18) 0.053(2) 0.0069(15) 0.0078(17) 0.0126(16)
C(100) 0.058(2) 0.034(2) 0.064(2) -0.0156(16) -0.0013(18) 0.0069(16)
C(101) 0.046(2) 0.041(2) 0.070(2) -0.0089(16) -0.0121(18) 0.0079(19)
C(102) 0.0340(16) 0.0357(18) 0.051(2) -0.0019(13) -0.0060(14) 0.0075(15)
C(103) 0.0237(13) 0.0234(15) 0.0363(17) 0.0014(11) -0.0006(11) 0.0027(11)
C(104) 0.0279(15) 0.0460(19) 0.0411(18) 0.0063(13) 0.0018(13) 0.0070(15)
C(105) 0.0315(16) 0.056(2) 0.056(2) 0.0081(15) 0.0072(16) -0.0005(18)
C(106) 0.0322(17) 0.050(2) 0.064(2) 0.0117(15) -0.0025(17) 0.0088(19)
C(107) 0.0396(18) 0.047(2) 0.045(2) 0.0081(15) -0.0067(15) 0.0139(16)
C(108) 0.0324(16) 0.0368(17) 0.0416(19) 0.0045(13) -0.0015(13) 0.0046(15)

loop_
_atom_type_symbol
_atom_type_description
_atom_type_scat_dispersion_real
_atom_type_scat_dispersion_imag
_atom_type_scat_source
C C 0.003 0.002
;
International Tables for Crystallography
(1992, Vol. C, Tables 4.2.6.8 and 6.1.1.4)
;
H H 0.000 0.000
;
International Tables for Crystallography
(1992, Vol. C, Table 6.1.1.4)
;
Fe Fe 0.346 0.844
;
International Tables for Crystallography
(1992, Vol. C, Tables 4.2.6.8 and 6.1.1.4)
;
S S 0.125 0.123
;
International Tables for Crystallography
(1992, Vol. C, Tables 4.2.6.8 and 6.1.1.4)
;
P P 0.102 0.094
;
International Tables for Crystallography
(1992, Vol. C, Tables 4.2.6.8 and 6.1.1.4)
;

loop_
_geom_angle_atom_site_label_1
_geom_angle_atom_site_label_2
_geom_angle_atom_site_label_3
_geom_angle
_geom_angle_publ_flag
_geom_angle_site_symmetry_1
_geom_angle_site_symmetry_3
Fe(2) Fe(1) Fe(3) 59.715(16) yes . .
Fe(2) Fe(1) Fe(4) 60.435(15) yes . .
Fe(2) Fe(1) S(1) 54.33(2) yes . .
Fe(2) Fe(1) S(2) 53.60(2) yes . .
Fe(2) Fe(1) S(3) 102.48(2) yes . .
Fe(2) Fe(1) S(7) 130.69(2) yes . .
Fe(3) Fe(1) Fe(4) 59.017(16) yes . .
Fe(3) Fe(1) S(1) 51.83(2) yes . .
Fe(3) Fe(1) S(2) 99.62(2) yes . .
Fe(3) Fe(1) S(3) 53.38(2) yes . .
Fe(3) Fe(1) S(7) 163.79(3) yes . .
Fe(4) Fe(1) S(1) 100.54(2) yes . .
Fe(4) Fe(1) S(2) 52.27(2) yes . .
Fe(4) Fe(1) S(3) 54.56(2) yes . .
Fe(4) Fe(1) S(7) 135.24(2) yes . .
S(1) Fe(1) S(2) 106.66(3) yes . .
S(1) Fe(1) S(3) 101.82(3) yes . .
S(1) Fe(1) S(7) 120.66(3) yes . .
S(2) Fe(1) S(3) 104.51(3) yes . .
S(2) Fe(1) S(7) 96.41(3) yes . .
S(3) Fe(1) S(7) 124.31(3) yes . .
Fe(1) Fe(2) Fe(3) 61.237(16) yes . .
Fe(1) Fe(2) Fe(4) 60.062(15) yes . .
Fe(1) Fe(2) S(1) 53.93(2) yes . .
Fe(1) Fe(2) S(2) 54.62(2) yes . .
Fe(1) Fe(2) S(4) 103.17(2) yes . .
Fe(1) Fe(2) S(8) 131.76(2) yes . .
Fe(3) Fe(2) Fe(4) 59.395(15) yes . .
Fe(3) Fe(2) S(1) 52.38(2) yes . .
Fe(3) Fe(2) S(2) 101.60(2) yes . .
Fe(3) Fe(2) S(4) 54.46(2) yes . .
Fe(3) Fe(2) S(8) 138.08(2) yes . .
Fe(4) Fe(2) S(1) 99.95(2) yes . .
Fe(4) Fe(2) S(2) 52.34(2) yes . .
Fe(4) Fe(2) S(4) 53.74(2) yes . .
Fe(4) Fe(2) S(8) 160.25(2) yes . .
S(1) Fe(2) S(2) 107.26(3) yes . .
S(1) Fe(2) S(4) 104.48(3) yes . .
S(1) Fe(2) S(8) 99.50(3) yes . .
S(2) Fe(2) S(4) 102.57(3) yes . .
S(2) Fe(2) S(8) 117.69(3) yes . .
S(4) Fe(2) S(8) 123.64(3) yes . .
Fe(1) Fe(3) Fe(2) 59.048(16) yes . .
Fe(1) Fe(3) Fe(4) 59.668(16) yes . .
Fe(1) Fe(3) S(1) 53.44(2) yes . .
Fe(1) Fe(3) S(3) 51.73(2) yes . .
Fe(1) Fe(3) S(4) 99.76(2) yes . .
Fe(1) Fe(3) S(9) 161.36(3) yes . .
Fe(2) Fe(3) Fe(4) 60.430(15) yes . .
Fe(2) Fe(3) S(1) 54.42(2) yes . .
Fe(2) Fe(3) S(3) 100.58(2) yes . .
Fe(2) Fe(3) S(4) 52.38(2) yes . .
Fe(2) Fe(3) S(9) 137.17(2) yes . .
Fe(4) Fe(3) S(1) 102.39(2) yes . .
Fe(4) Fe(3) S(3) 54.45(2) yes . .
Fe(4) Fe(3) S(4) 53.71(2) yes . .
Fe(4) Fe(3) S(9) 132.23(2) yes . .
S(1) Fe(3) S(3) 101.78(3) yes . .
S(1) Fe(3) S(4) 104.44(3) yes . .
S(1) Fe(3) S(9) 123.55(3) yes . .
S(3) Fe(3) S(4) 106.87(3) yes . .
S(3) Fe(3) S(9) 119.51(3) yes . .
S(4) Fe(3) S(9) 98.70(3) yes . .
Fe(1) Fe(4) Fe(2) 59.503(15) yes . .
Fe(1) Fe(4) Fe(3) 61.314(16) yes . .
Fe(1) Fe(4) S(2) 54.72(2) yes . .
Fe(1) Fe(4) S(3) 52.29(2) yes . .
Fe(1) Fe(4) S(4) 101.65(2) yes . .
Fe(1) Fe(4) S(10) 137.10(2) yes . .
Fe(2) Fe(4) Fe(3) 60.176(15) yes . .
Fe(2) Fe(4) S(2) 53.76(2) yes . .
Fe(2) Fe(4) S(3) 99.94(2) yes . .
Fe(2) Fe(4) S(4) 52.45(2) yes . .
Fe(2) Fe(4) S(10) 160.78(2) yes . .
Fe(3) Fe(4) S(2) 103.41(2) yes . .
Fe(3) Fe(4) S(3) 53.86(2) yes . .
Fe(3) Fe(4) S(4) 54.49(2) yes . .
Fe(3) Fe(4) S(10) 132.03(2) yes . .
S(2) Fe(4) S(3) 104.67(3) yes . .
S(2) Fe(4) S(4) 102.68(3) yes . .
S(2) Fe(4) S(10) 122.92(3) yes . .
S(3) Fe(4) S(4) 107.07(3) yes . .
S(3) Fe(4) S(10) 99.10(3) yes . .
S(4) Fe(4) S(10) 118.61(3) yes . .
Fe(5) Fe(5) Fe(6) 59.491(15) yes 4_655 .
Fe(5) Fe(5) Fe(6) 60.024(15) yes 4_655 4_655
Fe(5) Fe(5) S(5) 99.96(2) yes 4_655 .
Fe(5) Fe(5) S(6) 53.23(2) yes 4_655 .
Fe(5) Fe(5) S(6) 52.71(2) yes 4_655 4_655
Fe(5) Fe(5) S(11) 160.93(2) yes 4_655 .
Fe(6) Fe(5) Fe(6) 60.511(16) yes . 4_655
Fe(6) Fe(5) S(5) 52.36(2) yes . .
Fe(6) Fe(5) S(6) 54.43(2) yes . .
Fe(6) Fe(5) S(6) 101.46(2) yes . 4_655
Fe(6) Fe(5) S(11) 136.72(2) yes . .
Fe(6) Fe(5) S(5) 53.33(2) yes 4_655 .
Fe(6) Fe(5) S(6) 102.33(2) yes 4_655 .
Fe(6) Fe(5) S(6) 54.54(2) yes 4_655 4_655
Fe(6) Fe(5) S(11) 132.72(2) yes 4_655 .
S(5) Fe(5) S(6) 104.62(3) yes . .
S(5) Fe(5) S(6) 106.33(3) yes . 4_655
S(5) Fe(5) S(11) 98.99(3) yes . .
S(6) Fe(5) S(6) 102.71(3) yes . 4_655
S(6) Fe(5) S(11) 123.07(3) yes . .
S(6) Fe(5) S(11) 119.07(3) yes 4_655 .
Fe(5) Fe(6) Fe(5) 60.484(15) yes . 4_655
Fe(5) Fe(6) Fe(6) 59.478(16) yes . 4_655
Fe(5) Fe(6) S(5) 54.44(2) yes . .
Fe(5) Fe(6) S(5) 101.18(2) yes . 4_655
Fe(5) Fe(6) S(6) 52.62(2) yes . .
Fe(5) Fe(6) S(12) 135.60(2) yes . .
Fe(5) Fe(6) Fe(6) 60.011(16) yes 4_655 4_655
Fe(5) Fe(6) S(5) 102.39(2) yes 4_655 .
Fe(5) Fe(6) S(5) 54.45(2) yes 4_655 4_655
Fe(5) Fe(6) S(6) 53.25(2) yes 4_655 .
Fe(5) Fe(6) S(12) 132.87(2) yes 4_655 .
Fe(6) Fe(6) S(5) 53.35(2) yes 4_655 .
Fe(6) Fe(6) S(5) 52.40(2) yes 4_655 4_655
Fe(6) Fe(6) S(6) 100.08(2) yes 4_655 .
Fe(6) Fe(6) S(12) 161.75(3) yes 4_655 .
S(5) Fe(6) S(5) 102.54(3) yes . 4_655
S(5) Fe(6) S(6) 104.87(3) yes . .
S(5) Fe(6) S(12) 122.47(3) yes . .
S(5) Fe(6) S(6) 106.17(3) yes 4_655 .
S(5) Fe(6) S(12) 120.47(3) yes 4_655 .
S(6) Fe(6) S(12) 98.13(3) yes . .
Fe(1) S(1) Fe(2) 71.74(2) yes . .
Fe(1) S(1) Fe(3) 74.72(2) yes . .
Fe(2) S(1) Fe(3) 73.20(2) yes . .
Fe(1) S(2) Fe(2) 71.77(2) yes . .
Fe(1) S(2) Fe(4) 73.01(2) yes . .
Fe(2) S(2) Fe(4) 73.90(2) yes . .
Fe(1) S(3) Fe(3) 74.89(2) yes . .
Fe(1) S(3) Fe(4) 73.15(2) yes . .
Fe(3) S(3) Fe(4) 71.69(2) yes . .
Fe(2) S(4) Fe(3) 73.16(2) yes . .
Fe(2) S(4) Fe(4) 73.81(2) yes . .
Fe(3) S(4) Fe(4) 71.80(2) yes . .
Fe(5) S(5) Fe(6) 73.20(2) yes . .
Fe(5) S(5) Fe(6) 72.22(2) yes . 4_655
Fe(6) S(5) Fe(6) 74.26(2) yes . 4_655
Fe(5) S(6) Fe(5) 74.06(2) yes . 4_655
Fe(5) S(6) Fe(6) 72.94(2) yes . .
Fe(5) S(6) Fe(6) 72.21(2) yes 4_655 .
Fe(1) S(7) C(1) 113.82(9) yes . .
Fe(2) S(8) C(7) 109.35(9) yes . .
Fe(3) S(9) C(13) 110.21(9) yes . .
Fe(4) S(10) C(19) 109.37(9) yes . .
Fe(5) S(11) C(25) 108.18(9) yes . .
Fe(6) S(12) C(31) 112.84(9) yes . .
C(37) P(1) C(43) 109.03(13) yes . .
C(37) P(1) C(49) 109.27(12) yes . .
C(37) P(1) C(55) 109.26(13) yes . .
C(43) P(1) C(49) 108.91(13) yes . .
C(43) P(1) C(55) 110.60(13) yes . .
C(49) P(1) C(55) 109.75(13) yes . .
C(61) P(2) C(67) 108.41(13) yes . .
C(61) P(2) C(73) 110.01(13) yes . .
C(61) P(2) C(79) 109.99(13) yes . .
C(67) P(2) C(73) 108.61(13) yes . .
C(67) P(2) C(79) 109.72(14) yes . .
C(73) P(2) C(79) 110.06(14) yes . .
C(85) P(3) C(91) 111.16(12) yes . .
C(85) P(3) C(97) 108.17(12) yes . .
C(85) P(3) C(103) 108.96(12) yes . .
C(91) P(3) C(97) 110.25(13) yes . .
C(91) P(3) C(103) 108.37(13) yes . .
C(97) P(3) C(103) 109.92(12) yes . .
S(7) C(1) C(2) 123.9(2) yes . .
S(7) C(1) C(6) 118.7(2) yes . .
C(2) C(1) C(6) 117.4(3) yes . .
C(1) C(2) C(3) 121.4(3) yes . .
C(2) C(3) C(4) 121.2(3) yes . .
C(3) C(4) C(5) 118.3(3) yes . .
C(4) C(5) C(6) 120.2(3) yes . .
C(1) C(6) C(5) 121.3(3) yes . .
S(8) C(7) C(8) 117.8(2) yes . .
S(8) C(7) C(12) 123.6(2) yes . .
C(8) C(7) C(12) 118.5(2) yes . .
C(7) C(8) C(9) 120.5(2) yes . .
C(8) C(9) C(10) 119.6(2) yes . .
C(9) C(10) C(11) 119.7(2) yes . .
C(10) C(11) C(12) 120.9(2) yes . .
C(7) C(12) C(11) 120.7(2) yes . .
S(9) C(13) C(14) 118.5(2) yes . .
S(9) C(13) C(18) 124.5(2) yes . .
C(14) C(13) C(18) 117.0(2) yes . .
C(13) C(14) C(15) 121.0(2) yes . .
C(14) C(15) C(16) 120.4(3) yes . .
C(15) C(16) C(17) 118.5(3) yes . .
C(16) C(17) C(18) 121.4(3) yes . .
C(13) C(18) C(17) 121.6(2) yes . .
S(10) C(19) C(20) 123.7(2) yes . .
S(10) C(19) C(24) 117.6(2) yes . .
C(20) C(19) C(24) 118.6(2) yes . .
C(19) C(20) C(21) 121.0(2) yes . .
C(20) C(21) C(22) 120.2(2) yes . .
C(21) C(22) C(23) 120.3(2) yes . .
C(22) C(23) C(24) 119.1(2) yes . .
C(19) C(24) C(23) 120.7(2) yes . .
S(11) C(25) C(26) 117.7(2) yes . .
S(11) C(25) C(30) 123.8(2) yes . .
C(26) C(25) C(30) 118.5(2) yes . .
C(25) C(26) C(27) 120.2(2) yes . .
C(26) C(27) C(28) 119.8(2) yes . .
C(27) C(28) C(29) 119.9(2) yes . .
C(28) C(29) C(30) 119.8(2) yes . .
C(25) C(30) C(29) 121.8(2) yes . .
S(12) C(31) C(32) 118.0(2) yes . .
S(12) C(31) C(36) 124.8(2) yes . .
C(32) C(31) C(36) 117.0(2) yes . .
C(31) C(32) C(33) 121.1(2) yes . .
C(32) C(33) C(34) 120.0(3) yes . .
C(33) C(34) C(35) 119.3(3) yes . .
C(34) C(35) C(36) 120.7(3) yes . .
C(31) C(36) C(35) 121.7(2) yes . .
P(1) C(37) C(38) 119.2(2) yes . .
P(1) C(37) C(42) 119.8(2) yes . .
C(38) C(37) C(42) 120.8(2) yes . .
C(37) C(38) C(39) 118.6(2) yes . .
C(38) C(39) C(40) 120.6(3) yes . .
C(39) C(40) C(41) 120.0(3) yes . .
C(40) C(41) C(42) 120.5(3) yes . .
C(37) C(42) C(41) 119.5(3) yes . .
P(1) C(43) C(44) 119.8(2) yes . .
P(1) C(43) C(48) 120.0(2) yes . .
C(44) C(43) C(48) 120.1(2) yes . .
C(43) C(44) C(45) 120.6(3) yes . .
C(44) C(45) C(46) 120.0(3) yes . .
C(45) C(46) C(47) 121.3(3) yes . .
C(46) C(47) C(48) 119.8(3) yes . .
C(43) C(48) C(47) 118.1(3) yes . .
P(1) C(49) C(50) 119.8(2) yes . .
P(1) C(49) C(54) 118.5(2) yes . .
C(50) C(49) C(54) 121.6(2) yes . .
C(49) C(50) C(51) 119.0(2) yes . .
C(50) C(51) C(52) 119.7(2) yes . .
C(51) C(52) C(53) 120.4(2) yes . .
C(52) C(53) C(54) 120.7(2) yes . .
C(49) C(54) C(53) 118.6(2) yes . .
P(1) C(55) C(56) 120.7(2) yes . .
P(1) C(55) C(60) 119.4(2) yes . .
C(56) C(55) C(60) 119.9(2) yes . .
C(55) C(56) C(57) 119.2(2) yes . .
C(56) C(57) C(58) 121.4(2) yes . .
C(57) C(58) C(59) 119.3(2) yes . .
C(58) C(59) C(60) 121.0(2) yes . .
C(55) C(60) C(59) 119.2(2) yes . .
P(2) C(61) C(62) 121.0(2) yes . .
P(2) C(61) C(66) 118.7(2) yes . .
C(62) C(61) C(66) 120.3(2) yes . .
C(61) C(62) C(63) 119.2(2) yes . .
C(62) C(63) C(64) 121.5(2) yes . .
C(63) C(64) C(65) 119.3(2) yes . .
C(64) C(65) C(66) 121.4(3) yes . .
C(61) C(66) C(65) 118.3(2) yes . .
P(2) C(67) C(68) 120.2(2) yes . .
P(2) C(67) C(72) 119.0(2) yes . .
C(68) C(67) C(72) 120.5(2) yes . .
C(67) C(68) C(69) 119.2(3) yes . .
C(68) C(69) C(70) 121.0(3) yes . .
C(69) C(70) C(71) 120.1(3) yes . .
C(70) C(71) C(72) 119.9(3) yes . .
C(67) C(72) C(71) 119.3(3) yes . .
P(2) C(73) C(74) 119.2(2) yes . .
P(2) C(73) C(78) 119.0(2) yes . .
C(74) C(73) C(78) 121.8(2) yes . .
C(73) C(74) C(75) 118.3(2) yes . .
C(74) C(75) C(76) 120.3(3) yes . .
C(75) C(76) C(77) 120.6(3) yes . .
C(76) C(77) C(78) 120.5(3) yes . .
C(73) C(78) C(77) 118.5(2) yes . .
P(2) C(79) C(80) 119.4(2) yes . .
P(2) C(79) C(84) 120.0(2) yes . .
C(80) C(79) C(84) 120.6(2) yes . .
C(79) C(80) C(81) 119.4(2) yes . .
C(80) C(81) C(82) 121.3(3) yes . .
C(81) C(82) C(83) 120.4(3) yes . .
C(82) C(83) C(84) 120.5(3) yes . .
C(79) C(84) C(83) 117.9(3) yes . .
P(3) C(85) C(86) 119.6(2) yes . .
P(3) C(85) C(90) 120.3(2) yes . .
C(86) C(85) C(90) 120.1(2) yes . .
C(85) C(86) C(87) 118.6(2) yes . .
C(86) C(87) C(88) 121.1(2) yes . .
C(87) C(88) C(89) 119.8(2) yes . .
C(88) C(89) C(90) 121.3(2) yes . .
C(85) C(90) C(89) 119.0(2) yes . .
P(3) C(91) C(92) 119.8(2) yes . .
P(3) C(91) C(96) 119.6(2) yes . .
C(92) C(91) C(96) 120.5(2) yes . .
C(91) C(92) C(93) 119.7(2) yes . .
C(92) C(93) C(94) 121.0(3) yes . .
C(93) C(94) C(95) 120.5(3) yes . .
C(94) C(95) C(96) 120.0(3) yes . .
C(91) C(96) C(95) 118.3(3) yes . .
P(3) C(97) C(98) 120.7(2) yes . .
P(3) C(97) C(102) 118.3(2) yes . .
C(98) C(97) C(102) 120.7(2) yes . .
C(97) C(98) C(99) 119.5(2) yes . .
C(98) C(99) C(100) 119.7(2) yes . .
C(99) C(100) C(101) 120.5(3) yes . .
C(100) C(101) C(102) 120.0(3) yes . .
C(97) C(102) C(101) 119.6(2) yes . .
P(3) C(103) C(104) 119.5(2) yes . .
P(3) C(103) C(108) 119.8(2) yes . .
C(104) C(103) C(108) 120.5(2) yes . .
C(103) C(104) C(105) 119.8(2) yes . .
C(104) C(105) C(106) 120.2(3) yes . .
C(105) C(106) C(107) 119.8(3) yes . .
C(106) C(107) C(108) 120.9(3) yes . .
C(103) C(108) C(107) 118.7(2) yes . .
C(1) C(2) H(1) 119.6 no . .
C(3) C(2) H(1) 119.0 no . .
C(2) C(3) H(2) 119.6 no . .
C(4) C(3) H(2) 119.1 no . .
C(3) C(4) H(3) 121.1 no . .
C(5) C(4) H(3) 120.6 no . .
C(4) C(5) H(4) 119.9 no . .
C(6) C(5) H(4) 119.9 no . .
C(1) C(6) H(5) 119.6 no . .
C(5) C(6) H(5) 119.0 no . .
C(7) C(8) H(6) 120.0 no . .
C(9) C(8) H(6) 119.4 no . .
C(8) C(9) H(7) 119.8 no . .
C(10) C(9) H(7) 120.5 no . .
C(9) C(10) H(8) 119.6 no . .
C(11) C(10) H(8) 120.7 no . .
C(10) C(11) H(9) 119.4 no . .
C(12) C(11) H(9) 119.8 no . .
C(7) C(12) H(10) 119.6 no . .
C(11) C(12) H(10) 119.6 no . .
C(13) C(14) H(11) 119.7 no . .
C(15) C(14) H(11) 119.3 no . .
C(14) C(15) H(12) 119.7 no . .
C(16) C(15) H(12) 119.9 no . .
C(15) C(16) H(13) 120.4 no . .
C(17) C(16) H(13) 121.1 no . .
C(16) C(17) H(14) 119.1 no . .
C(18) C(17) H(14) 119.5 no . .
C(13) C(18) H(15) 119.1 no . .
C(17) C(18) H(15) 119.3 no . .
C(19) C(20) H(16) 119.5 no . .
C(21) C(20) H(16) 119.4 no . .
C(20) C(21) H(17) 120.1 no . .
C(22) C(21) H(17) 119.7 no . .
C(21) C(22) H(18) 120.2 no . .
C(23) C(22) H(18) 119.5 no . .
C(22) C(23) H(19) 120.7 no . .
C(24) C(23) H(19) 120.2 no . .
C(19) C(24) H(20) 119.9 no . .
C(23) C(24) H(20) 119.4 no . .
C(25) C(26) H(21) 120.1 no . .
C(27) C(26) H(21) 119.6 no . .
C(26) C(27) H(22) 119.8 no . .
C(28) C(27) H(22) 120.4 no . .
C(27) C(28) H(23) 119.7 no . .
C(29) C(28) H(23) 120.4 no . .
C(28) C(29) H(24) 119.8 no . .
C(30) C(29) H(24) 120.4 no . .
C(25) C(30) H(25) 119.1 no . .
C(29) C(30) H(25) 119.1 no . .
C(31) C(32) H(26) 119.6 no . .
C(33) C(32) H(26) 119.2 no . .
C(32) C(33) H(27) 119.9 no . .
C(34) C(33) H(27) 120.1 no . .
C(33) C(34) H(28) 120.4 no . .
C(35) C(34) H(28) 120.3 no . .
C(34) C(35) H(29) 119.8 no . .
C(36) C(35) H(29) 119.5 no . .
C(31) C(36) H(30) 118.8 no . .
C(35) C(36) H(30) 119.4 no . .
C(37) C(38) H(31) 120.7 no . .
C(39) C(38) H(31) 120.6 no . .
C(38) C(39) H(32) 119.7 no . .
C(40) C(39) H(32) 119.7 no . .
C(39) C(40) H(33) 119.9 no . .
C(41) C(40) H(33) 120.1 no . .
C(40) C(41) H(34) 119.7 no . .
C(42) C(41) H(34) 119.8 no . .
C(37) C(42) H(35) 120.4 no . .
C(41) C(42) H(35) 120.2 no . .
C(43) C(44) H(36) 119.6 no . .
C(45) C(44) H(36) 119.7 no . .
C(44) C(45) H(37) 120.4 no . .
C(46) C(45) H(37) 119.6 no . .
C(45) C(46) H(38) 120.0 no . .
C(47) C(46) H(38) 118.8 no . .
C(46) C(47) H(39) 121.1 no . .
C(48) C(47) H(39) 119.1 no . .
C(43) C(48) H(40) 120.8 no . .
C(47) C(48) H(40) 121.1 no . .
C(49) C(50) H(41) 120.9 no . .
C(51) C(50) H(41) 120.1 no . .
C(50) C(51) H(42) 120.1 no . .
C(52) C(51) H(42) 120.2 no . .
C(51) C(52) H(43) 119.7 no . .
C(53) C(52) H(43) 119.9 no . .
C(52) C(53) H(44) 119.7 no . .
C(54) C(53) H(44) 119.6 no . .
C(49) C(54) H(45) 120.9 no . .
C(53) C(54) H(45) 120.5 no . .
C(55) C(56) H(46) 120.0 no . .
C(57) C(56) H(46) 120.9 no . .
C(56) C(57) H(47) 119.1 no . .
C(58) C(57) H(47) 119.5 no . .
C(57) C(58) H(48) 120.3 no . .
C(59) C(58) H(48) 120.3 no . .
C(58) C(59) H(49) 119.7 no . .
C(60) C(59) H(49) 119.3 no . .
C(55) C(60) H(50) 120.4 no . .
C(59) C(60) H(50) 120.4 no . .
C(61) C(62) H(51) 120.2 no . .
C(63) C(62) H(51) 120.6 no . .
C(62) C(63) H(52) 119.4 no . .
C(64) C(63) H(52) 119.1 no . .
C(63) C(64) H(53) 120.6 no . .
C(65) C(64) H(53) 120.1 no . .
C(64) C(65) H(54) 119.6 no . .
C(66) C(65) H(54) 119.0 no . .
C(61) C(66) H(55) 120.6 no . .
C(65) C(66) H(55) 121.1 no . .
C(67) C(68) H(56) 120.1 no . .
C(69) C(68) H(56) 120.7 no . .
C(68) C(69) H(57) 119.5 no . .
C(70) C(69) H(57) 119.6 no . .
C(69) C(70) H(58) 119.9 no . .
C(71) C(70) H(58) 119.9 no . .
C(70) C(71) H(59) 119.6 no . .
C(72) C(71) H(59) 120.4 no . .
C(67) C(72) H(60) 120.6 no . .
C(71) C(72) H(60) 120.1 no . .
C(73) C(74) H(61) 121.4 no . .
C(75) C(74) H(61) 120.3 no . .
C(74) C(75) H(62) 119.6 no . .
C(76) C(75) H(62) 120.1 no . .
C(75) C(76) H(63) 119.6 no . .
C(77) C(76) H(63) 119.7 no . .
C(76) C(77) H(64) 120.0 no . .
C(78) C(77) H(64) 119.5 no . .
C(73) C(78) H(65) 120.9 no . .
C(77) C(78) H(65) 120.6 no . .
C(79) C(80) H(66) 120.3 no . .
C(81) C(80) H(66) 120.4 no . .
C(80) C(81) H(67) 119.7 no . .
C(82) C(81) H(67) 119.0 no . .
C(81) C(82) H(68) 120.7 no . .
C(83) C(82) H(68) 118.9 no . .
C(82) C(83) H(69) 120.7 no . .
C(84) C(83) H(69) 118.8 no . .
C(79) C(84) H(70) 121.1 no . .
C(83) C(84) H(70) 121.0 no . .
C(85) C(86) H(71) 120.5 no . .
C(87) C(86) H(71) 121.0 no . .
C(86) C(87) H(72) 119.0 no . .
C(88) C(87) H(72) 119.9 no . .
C(87) C(88) H(73) 120.0 no . .
C(89) C(88) H(73) 120.2 no . .
C(88) C(89) H(74) 119.5 no . .
C(90) C(89) H(74) 119.1 no . .
C(85) C(90) H(75) 120.2 no . .
C(89) C(90) H(75) 120.8 no . .
C(91) C(92) H(76) 120.1 no . .
C(93) C(92) H(76) 120.2 no . .
C(92) C(93) H(77) 119.8 no . .
C(94) C(93) H(77) 119.2 no . .
C(93) C(94) H(78) 120.5 no . .
C(95) C(94) H(78) 118.9 no . .
C(94) C(95) H(79) 120.8 no . .
C(96) C(95) H(79) 119.2 no . .
C(91) C(96) H(80) 121.1 no . .
C(95) C(96) H(80) 120.6 no . .
C(97) C(98) H(81) 120.5 no . .
C(99) C(98) H(81) 120.0 no . .
C(98) C(99) H(82) 120.0 no . .
C(100) C(99) H(82) 120.3 no . .
C(99) C(100) H(83) 119.6 no . .
C(101) C(100) H(83) 120.0 no . .
C(100) C(101) H(84) 119.8 no . .
C(102) C(101) H(84) 120.2 no . .
C(97) C(102) H(85) 120.5 no . .
C(101) C(102) H(85) 119.9 no . .
C(103) C(104) H(86) 120.1 no . .
C(105) C(104) H(86) 120.1 no . .
C(104) C(105) H(87) 120.3 no . .
C(106) C(105) H(87) 119.4 no . .
C(105) C(106) H(88) 120.3 no . .
C(107) C(106) H(88) 119.8 no . .
C(106) C(107) H(89) 119.7 no . .
C(108) C(107) H(89) 119.4 no . .
C(103) C(108) H(90) 120.7 no . .
C(107) C(108) H(90) 120.6 no . .

loop_
_geom_bond_atom_site_label_1
_geom_bond_atom_site_label_2
_geom_bond_distance
_geom_bond_publ_flag
_geom_bond_site_symmetry_2
Fe(1) Fe(2) 2.7111(6) yes .
Fe(1) Fe(3) 2.7712(6) yes .
Fe(1) Fe(4) 2.7265(5) yes .
Fe(1) S(1) 2.3075(8) yes .
Fe(1) S(2) 2.3273(8) yes .
Fe(1) S(3) 2.2537(8) yes .
Fe(1) S(7) 2.2756(8) yes .
Fe(2) Fe(3) 2.7298(5) yes .
Fe(2) Fe(4) 2.7367(5) yes .
Fe(2) S(1) 2.3193(8) yes .
Fe(2) S(2) 2.2975(8) yes .
Fe(2) S(4) 2.2592(8) yes .
Fe(2) S(8) 2.2740(8) yes .
Fe(3) Fe(4) 2.7082(6) yes .
Fe(3) S(1) 2.2586(8) yes .
Fe(3) S(3) 2.3039(8) yes .
Fe(3) S(4) 2.3208(8) yes .
Fe(3) S(9) 2.2786(8) yes .
Fe(4) S(2) 2.2550(8) yes .
Fe(4) S(3) 2.3210(8) yes .
Fe(4) S(4) 2.2979(8) yes .
Fe(4) S(10) 2.2716(8) yes .
Fe(5) Fe(5) 2.7437(5) yes 4_655
Fe(5) Fe(6) 2.7311(5) yes .
Fe(5) Fe(6) 2.7164(6) yes 4_655
Fe(5) S(5) 2.3208(8) yes .
Fe(5) S(6) 2.2702(8) yes .
Fe(5) S(6) 2.2858(8) yes 4_655
Fe(5) S(11) 2.2733(8) yes .
Fe(6) Fe(6) 2.7448(6) yes 4_655
Fe(6) S(5) 2.2593(8) yes .
Fe(6) S(5) 2.2879(8) yes 4_655
Fe(6) S(6) 2.3238(8) yes .
Fe(6) S(12) 2.2639(8) yes .
S(7) C(1) 1.752(3) yes .
S(8) C(7) 1.771(2) yes .
S(9) C(13) 1.757(3) yes .
S(10) C(19) 1.771(2) yes .
S(11) C(25) 1.771(2) yes .
S(12) C(31) 1.748(3) yes .
P(1) C(37) 1.787(2) yes .
P(1) C(43) 1.795(2) yes .
P(1) C(49) 1.804(2) yes .
P(1) C(55) 1.803(2) yes .
P(2) C(61) 1.805(2) yes .
P(2) C(67) 1.790(2) yes .
P(2) C(73) 1.809(2) yes .
P(2) C(79) 1.802(3) yes .
P(3) C(85) 1.805(2) yes .
P(3) C(91) 1.799(2) yes .
P(3) C(97) 1.795(2) yes .
P(3) C(103) 1.788(2) yes .
C(1) C(2) 1.364(4) yes .
C(1) C(6) 1.401(4) yes .
C(2) C(3) 1.401(5) yes .
C(3) C(4) 1.355(5) yes .
C(4) C(5) 1.401(5) yes .
C(5) C(6) 1.382(5) yes .
C(7) C(8) 1.400(4) yes .
C(7) C(12) 1.366(4) yes .
C(8) C(9) 1.379(4) yes .
C(9) C(10) 1.387(4) yes .
C(10) C(11) 1.357(4) yes .
C(11) C(12) 1.382(4) yes .
C(13) C(14) 1.407(4) yes .
C(13) C(18) 1.370(4) yes .
C(14) C(15) 1.393(4) yes .
C(15) C(16) 1.388(4) yes .
C(16) C(17) 1.359(4) yes .
C(17) C(18) 1.393(4) yes .
C(19) C(20) 1.369(4) yes .
C(19) C(24) 1.396(3) yes .
C(20) C(21) 1.379(4) yes .
C(21) C(22) 1.365(4) yes .
C(22) C(23) 1.388(4) yes .
C(23) C(24) 1.385(4) yes .
C(25) C(26) 1.407(3) yes .
C(25) C(30) 1.362(4) yes .
C(26) C(27) 1.382(4) yes .
C(27) C(28) 1.395(4) yes .
C(28) C(29) 1.368(4) yes .
C(29) C(30) 1.389(4) yes .
C(31) C(32) 1.411(4) yes .
C(31) C(36) 1.380(4) yes .
C(32) C(33) 1.385(5) yes .
C(33) C(34) 1.389(5) yes .
C(34) C(35) 1.366(5) yes .
C(35) C(36) 1.386(4) yes .
C(37) C(38) 1.389(4) yes .
C(37) C(42) 1.384(4) yes .
C(38) C(39) 1.399(4) yes .
C(39) C(40) 1.388(5) yes .
C(40) C(41) 1.363(5) yes .
C(41) C(42) 1.400(4) yes .
C(43) C(44) 1.403(4) yes .
C(43) C(48) 1.390(4) yes .
C(44) C(45) 1.370(4) yes .
C(45) C(46) 1.357(5) yes .
C(46) C(47) 1.389(5) yes .
C(47) C(48) 1.419(4) yes .
C(49) C(50) 1.377(3) yes .
C(49) C(54) 1.380(3) yes .
C(50) C(51) 1.397(4) yes .
C(51) C(52) 1.401(4) yes .
C(52) C(53) 1.349(4) yes .
C(53) C(54) 1.410(4) yes .
C(55) C(56) 1.391(4) yes .
C(55) C(60) 1.395(4) yes .
C(56) C(57) 1.383(4) yes .
C(57) C(58) 1.364(4) yes .
C(58) C(59) 1.381(4) yes .
C(59) C(60) 1.380(4) yes .
C(61) C(62) 1.382(4) yes .
C(61) C(66) 1.400(4) yes .
C(62) C(63) 1.388(4) yes .
C(63) C(64) 1.353(4) yes .
C(64) C(65) 1.382(4) yes .
C(65) C(66) 1.384(4) yes .
C(67) C(68) 1.375(4) yes .
C(67) C(72) 1.389(4) yes .
C(68) C(69) 1.393(4) yes .
C(69) C(70) 1.371(5) yes .
C(70) C(71) 1.370(5) yes .
C(71) C(72) 1.406(4) yes .
C(73) C(74) 1.382(4) yes .
C(73) C(78) 1.374(4) yes .
C(74) C(75) 1.395(4) yes .
C(75) C(76) 1.394(4) yes .
C(76) C(77) 1.337(4) yes .
C(77) C(78) 1.421(4) yes .
C(79) C(80) 1.400(4) yes .
C(79) C(84) 1.408(4) yes .
C(80) C(81) 1.370(4) yes .
C(81) C(82) 1.371(5) yes .
C(82) C(83) 1.377(5) yes .
C(83) C(84) 1.411(5) yes .
C(85) C(86) 1.397(3) yes .
C(85) C(90) 1.397(3) yes .
C(86) C(87) 1.387(4) yes .
C(87) C(88) 1.382(4) yes .
C(88) C(89) 1.352(4) yes .
C(89) C(90) 1.388(4) yes .
C(91) C(92) 1.401(4) yes .
C(91) C(96) 1.407(4) yes .
C(92) C(93) 1.366(4) yes .
C(93) C(94) 1.368(5) yes .
C(94) C(95) 1.399(5) yes .
C(95) C(96) 1.400(4) yes .
C(97) C(98) 1.376(3) yes .
C(97) C(102) 1.373(3) yes .
C(98) C(99) 1.398(4) yes .
C(99) C(100) 1.393(4) yes .
C(100) C(101) 1.353(4) yes .
C(101) C(102) 1.410(4) yes .
C(103) C(104) 1.381(4) yes .
C(103) C(108) 1.377(4) yes .
C(104) C(105) 1.396(4) yes .
C(105) C(106) 1.364(5) yes .
C(106) C(107) 1.377(4) yes .
C(107) C(108) 1.398(4) yes .
C(2) H(1) 0.950 no .
C(3) H(2) 0.950 no .
C(4) H(3) 0.950 no .
C(5) H(4) 0.950 no .
C(6) H(5) 0.950 no .
C(8) H(6) 0.950 no .
C(9) H(7) 0.950 no .
C(10) H(8) 0.950 no .
C(11) H(9) 0.950 no .
C(12) H(10) 0.950 no .
C(14) H(11) 0.950 no .
C(15) H(12) 0.950 no .
C(16) H(13) 0.950 no .
C(17) H(14) 0.950 no .
C(18) H(15) 0.950 no .
C(20) H(16) 0.950 no .
C(21) H(17) 0.950 no .
C(22) H(18) 0.950 no .
C(23) H(19) 0.950 no .
C(24) H(20) 0.950 no .
C(26) H(21) 0.950 no .
C(27) H(22) 0.950 no .
C(28) H(23) 0.950 no .
C(29) H(24) 0.950 no .
C(30) H(25) 0.950 no .
C(32) H(26) 0.950 no .
C(33) H(27) 0.950 no .
C(34) H(28) 0.950 no .
C(35) H(29) 0.950 no .
C(36) H(30) 0.950 no .
C(38) H(31) 0.950 no .
C(39) H(32) 0.950 no .
C(40) H(33) 0.950 no .
C(41) H(34) 0.950 no .
C(42) H(35) 0.950 no .
C(44) H(36) 0.950 no .
C(45) H(37) 0.950 no .
C(46) H(38) 0.950 no .
C(47) H(39) 0.950 no .
C(48) H(40) 0.950 no .
C(50) H(41) 0.950 no .
C(51) H(42) 0.950 no .
C(52) H(43) 0.950 no .
C(53) H(44) 0.950 no .
C(54) H(45) 0.950 no .
C(56) H(46) 0.950 no .
C(57) H(47) 0.950 no .
C(58) H(48) 0.950 no .
C(59) H(49) 0.950 no .
C(60) H(50) 0.950 no .
C(62) H(51) 0.950 no .
C(63) H(52) 0.950 no .
C(64) H(53) 0.950 no .
C(65) H(54) 0.950 no .
C(66) H(55) 0.950 no .
C(68) H(56) 0.950 no .
C(69) H(57) 0.950 no .
C(70) H(58) 0.950 no .
C(71) H(59) 0.950 no .
C(72) H(60) 0.950 no .
C(74) H(61) 0.950 no .
C(75) H(62) 0.950 no .
C(76) H(63) 0.950 no .
C(77) H(64) 0.950 no .
C(78) H(65) 0.950 no .
C(80) H(66) 0.950 no .
C(81) H(67) 0.950 no .
C(82) H(68) 0.950 no .
C(83) H(69) 0.950 no .
C(84) H(70) 0.950 no .
C(86) H(71) 0.950 no .
C(87) H(72) 0.950 no .
C(88) H(73) 0.950 no .
C(89) H(74) 0.950 no .
C(90) H(75) 0.950 no .
C(92) H(76) 0.950 no .
C(93) H(77) 0.950 no .
C(94) H(78) 0.950 no .
C(95) H(79) 0.950 no .
C(96) H(80) 0.950 no .
C(98) H(81) 0.950 no .
C(99) H(82) 0.950 no .
C(100) H(83) 0.950 no .
C(101) H(84) 0.950 no .
C(102) H(85) 0.950 no .
C(104) H(86) 0.950 no .
C(105) H(87) 0.950 no .
C(106) H(88) 0.950 no .
C(107) H(89) 0.950 no .
C(108) H(90) 0.950 no .

loop_
_geom_contact_atom_site_label_1
_geom_contact_atom_site_label_2
_geom_contact_distance
_geom_contact_site_symmetry_2
S(5) C(28) 3.570(3) 1_554
S(12) C(102) 3.556(3) .
C(4) C(92) 3.577(4) 2_456
C(4) C(93) 3.519(5) 2_456
C(7) C(93) 3.435(4) 2_457
C(8) C(8) 3.596(4) 4_665
C(8) C(93) 3.580(4) 2_457
C(8) C(96) 3.550(4) 3_657
C(9) C(9) 3.458(4) 4_665
C(15) C(44) 3.503(4) 3_646
C(16) C(45) 3.368(4) 3_646
C(17) C(45) 3.588(5) 3_646
C(19) C(45) 3.467(4) 3_647
C(22) C(62) 3.531(4) 1_556
C(23) C(45) 3.584(4) 3_647
C(23) C(62) 3.571(4) 1_556
C(24) C(45) 3.407(4) 3_647
C(24) C(84) 3.588(4) 1_556
C(26) C(81) 3.583(4) 1_556
C(27) C(56) 3.598(4) 3_647
C(28) S(5) 3.570(3) 1_556
C(28) C(56) 3.493(4) 3_647
C(34) C(80) 3.425(4) 4_655
C(34) C(81) 3.598(4) 4_655
C(44) C(15) 3.503(4) 3_656
C(45) C(16) 3.368(4) 3_656
C(45) C(17) 3.588(5) 3_656
C(45) C(19) 3.467(4) 3_657
C(45) C(23) 3.584(4) 3_657
C(45) C(24) 3.407(4) 3_657
C(46) C(58) 3.565(4) 1_556
C(52) C(95) 3.578(4) 3_657
C(53) C(94) 3.547(4) 3_657
C(56) C(27) 3.598(4) 3_657
C(56) C(28) 3.493(4) 3_657
C(58) C(46) 3.565(4) 1_554
C(58) C(64) 3.490(4) 3_656
C(62) C(22) 3.531(4) 1_554
C(62) C(23) 3.571(4) 1_554
C(64) C(58) 3.490(4) 3_646
C(80) C(34) 3.425(4) 4_655
C(81) C(26) 3.583(4) 1_554
C(81) C(34) 3.598(4) 4_655
C(82) C(101) 3.553(4) 4_654
C(83) C(100) 3.460(5) 4_654
C(83) C(101) 3.591(5) 4_654
C(84) C(24) 3.588(4) 1_554
C(88) C(88) 3.416(4) 4_755
C(88) C(89) 3.584(3) 4_755
C(88) C(94) 3.563(4) 1_554
C(89) C(88) 3.584(3) 4_755
C(92) C(4) 3.577(4) 2_556
C(93) C(4) 3.519(5) 2_556
C(93) C(7) 3.435(4) 2_557
C(93) C(8) 3.580(4) 2_557
C(94) C(53) 3.547(4) 3_647
C(94) C(88) 3.563(4) 1_556
C(95) C(52) 3.578(4) 3_647
C(96) C(8) 3.550(4) 3_647
C(100) C(83) 3.460(5) 4_656
C(101) C(82) 3.553(4) 4_656
C(101) C(83) 3.591(5) 4_656
C(102) S(12) 3.556(3) .
Fe(1) H(72) 3.382 2_456
Fe(2) H(58) 3.535 2_556
Fe(3) H(49) 3.469 3_646
Fe(5) H(88) 3.585 .
Fe(6) H(54) 3.552 4_655
S(1) H(8) 2.893 1_554
S(1) H(9) 3.210 1_554
S(1) H(72) 3.132 2_456
S(1) H(74) 3.391 3_656
S(2) H(2) 3.115 1_556
S(2) H(3) 3.345 1_556
S(3) H(17) 3.211 1_554
S(3) H(18) 2.897 1_554
S(3) H(49) 3.288 3_646
S(3) H(52) 3.281 .
S(4) H(13) 3.220 1_556
S(4) H(14) 3.178 1_556
S(5) H(23) 2.805 1_554
S(5) H(24) 3.268 1_554
S(5) H(47) 3.255 3_646
S(5) H(54) 3.357 .
S(5) H(88) 3.445 .
S(6) H(28) 3.257 1_556
S(6) H(29) 3.150 1_556
S(6) H(67) 3.361 4_656
S(7) H(44) 3.517 4_665
S(7) H(45) 2.929 4_665
S(7) H(71) 3.187 2_456
S(7) H(72) 3.084 2_456
S(8) H(58) 2.858 2_556
S(8) H(59) 3.509 2_556
S(8) H(73) 3.211 2_456
S(8) H(74) 3.020 3_656
S(8) H(77) 3.256 2_457
S(8) H(78) 3.406 2_457
S(9) H(49) 3.270 3_646
S(9) H(50) 2.991 3_646
S(9) H(65) 3.169 2_556
S(10) H(33) 2.928 4_665
S(10) H(34) 3.436 4_665
S(10) H(38) 3.366 3_647
S(10) H(48) 3.089 3_646
S(10) H(49) 3.518 3_646
S(10) H(52) 3.002 .
S(11) H(47) 3.086 3_646
S(11) H(67) 3.095 1_556
S(11) H(87) 3.225 .
S(11) H(88) 2.974 .
S(12) H(54) 2.962 4_655
S(12) H(55) 3.475 4_655
S(12) H(84) 3.338 .
S(12) H(85) 2.792 .
C(1) H(62) 3.270 .
C(1) H(71) 2.935 2_456
C(1) H(76) 3.551 2_456
C(2) H(9) 3.153 1_554
C(2) H(17) 3.089 1_554
C(2) H(62) 3.088 .
C(2) H(71) 3.588 2_456
C(2) H(76) 3.461 2_456
C(3) H(9) 3.528 1_554
C(3) H(10) 3.569 1_554
C(3) H(16) 3.291 1_554
C(3) H(17) 3.441 1_554
C(3) H(62) 2.946 .
C(3) H(76) 3.334 2_456
C(3) H(77) 3.156 2_456
C(4) H(35) 3.570 4_664
C(4) H(62) 3.010 .
C(4) H(76) 3.275 2_456
C(4) H(77) 3.151 2_456
C(5) H(40) 3.231 4_664
C(5) H(62) 3.213 .
C(5) H(63) 3.213 .
C(5) H(76) 3.296 2_456
C(6) H(62) 3.310 .
C(6) H(63) 3.111 .
C(6) H(71) 3.021 2_456
C(6) H(76) 3.449 2_456
C(7) H(59) 3.302 2_556
C(7) H(77) 2.831 2_457
C(7) H(81) 3.497 3_657
C(8) H(6) 3.036 4_665
C(8) H(7) 3.417 4_665
C(8) H(77) 3.306 2_457
C(8) H(81) 3.108 3_657
C(9) H(6) 3.482 4_665
C(9) H(7) 2.867 4_665
C(9) H(75) 3.532 3_657
C(9) H(81) 2.776 3_657
C(10) H(75) 3.288 3_657
C(10) H(81) 2.879 3_657
C(11) H(1) 3.152 1_556
C(11) H(2) 3.454 1_556
C(11) H(14) 3.378 1_556
C(11) H(15) 3.303 1_556
C(11) H(77) 3.582 2_457
C(11) H(81) 3.253 3_657
C(12) H(2) 3.219 1_556
C(12) H(14) 3.146 1_556
C(12) H(77) 3.009 2_457
C(12) H(81) 3.538 3_657
C(13) H(36) 3.307 3_646
C(13) H(50) 3.065 3_646
C(13) H(82) 3.109 3_656
C(13) H(83) 3.432 3_656
C(14) H(36) 3.226 3_646
C(14) H(50) 3.160 3_646
C(14) H(82) 3.317 3_656
C(14) H(83) 2.980 3_656
C(15) H(36) 3.341 3_646
C(15) H(70) 3.039 2_555
C(15) H(82) 3.320 3_656
C(15) H(83) 3.314 3_656
C(16) H(36) 3.557 3_646
C(16) H(37) 3.045 3_646
C(16) H(60) 3.595 2_555
C(16) H(82) 3.072 3_656
C(17) H(9) 3.405 1_554
C(17) H(10) 3.379 1_554
C(17) H(17) 3.453 1_554
C(17) H(36) 3.569 3_646
C(17) H(37) 2.977 3_646
C(17) H(82) 2.851 3_656
C(18) H(9) 3.141 1_554
C(18) H(17) 3.200 1_554
C(18) H(36) 3.442 3_646
C(18) H(82) 2.871 3_656
C(19) H(34) 3.409 4_665
C(19) H(37) 2.795 3_647
C(19) H(38) 3.545 3_647
C(19) H(61) 3.502 1_556
C(20) H(2) 3.152 1_556
C(20) H(14) 3.212 1_556
C(20) H(37) 2.829 3_647
C(20) H(61) 3.544 1_556
C(21) H(1) 3.253 1_556
C(21) H(2) 3.453 1_556
C(21) H(14) 3.362 1_556
C(21) H(15) 3.291 1_556
C(21) H(37) 3.059 3_647
C(21) H(61) 3.290 1_556
C(22) H(37) 3.260 3_647
C(22) H(51) 3.162 1_556
C(22) H(61) 2.928 1_556
C(23) H(21) 3.045 .
C(23) H(22) 3.063 .
C(23) H(37) 3.261 3_647
C(23) H(51) 3.432 1_556
C(23) H(61) 2.823 1_556
C(24) H(21) 2.986 .
C(24) H(37) 3.024 3_647
C(24) H(61) 3.129 1_556
C(25) H(41) 3.241 3_647
C(25) H(67) 2.942 1_556
C(25) H(87) 3.431 .
C(26) H(19) 3.089 .
C(26) H(20) 3.369 .
C(26) H(41) 3.104 3_647
C(26) H(67) 3.235 1_556
C(27) H(19) 2.904 .
C(27) H(41) 2.930 3_647
C(27) H(46) 3.526 3_647
C(28) H(30) 3.447 4_656
C(28) H(41) 2.886 3_647
C(28) H(46) 3.161 3_647
C(29) H(29) 3.243 4_656
C(29) H(30) 3.479 1_556
C(29) H(30) 3.018 4_656
C(29) H(41) 2.990 3_647
C(29) H(42) 3.398 3_647
C(30) H(29) 3.410 1_556
C(30) H(29) 3.085 4_656
C(30) H(41) 3.157 3_647
C(30) H(42) 3.521 3_647
C(30) H(67) 3.501 1_556
C(30) H(87) 3.587 .
C(31) H(42) 3.371 3_646
C(31) H(54) 3.328 4_655
C(31) H(55) 2.837 4_655
C(32) H(42) 3.238 3_646
C(32) H(43) 2.998 3_646
C(32) H(55) 2.866 4_655
C(33) H(42) 3.090 3_646
C(33) H(43) 3.021 3_646
C(33) H(55) 3.318 4_655
C(33) H(66) 3.417 4_655
C(33) H(80) 3.373 1_554
C(34) H(42) 3.026 3_646
C(34) H(66) 3.029 4_655
C(34) H(67) 3.327 4_655
C(35) H(24) 3.254 1_554
C(35) H(25) 3.192 1_554
C(35) H(42) 3.173 3_646
C(35) H(66) 3.040 4_655
C(35) H(67) 3.283 4_655
C(36) H(24) 2.927 1_554
C(36) H(24) 3.435 4_654
C(36) H(42) 3.340 3_646
C(36) H(54) 3.598 4_655
C(36) H(55) 3.225 4_655
C(36) H(66) 3.486 4_655
C(37) H(11) 3.260 3_656
C(38) H(11) 3.318 3_656
C(39) H(11) 3.335 3_656
C(39) H(51) 3.438 4_665
C(40) H(11) 3.332 3_656
C(40) H(69) 3.561 4_666
C(41) H(11) 3.307 3_656
C(41) H(12) 3.293 3_656
C(42) H(3) 3.520 4_666
C(42) H(11) 3.269 3_656
C(42) H(12) 3.153 3_656
C(43) H(21) 3.506 3_657
C(44) H(21) 3.422 3_657
C(44) H(22) 3.555 3_657
C(45) H(13) 3.464 3_656
C(45) H(21) 3.225 3_657
C(46) H(21) 3.111 3_657
C(46) H(48) 3.201 1_556
C(46) H(63) 3.567 4_666
C(46) H(64) 3.262 4_666
C(47) H(21) 3.179 3_657
C(47) H(63) 2.984 4_666
C(47) H(64) 3.574 4_666
C(48) H(4) 3.200 4_666
C(48) H(21) 3.399 3_657
C(48) H(63) 3.455 4_666
C(49) H(89) 3.568 3_656
C(50) H(89) 3.463 3_656
C(51) H(86) 3.442 3_657
C(51) H(87) 3.576 3_657
C(51) H(89) 3.258 3_656
C(52) H(89) 3.196 3_656
C(52) H(90) 3.306 3_656
C(53) H(78) 3.432 3_657
C(53) H(89) 3.329 3_656
C(53) H(90) 3.321 3_656
C(54) H(3) 3.379 4_666
C(54) H(89) 3.512 3_656
C(55) H(22) 3.448 3_657
C(56) H(22) 3.268 3_657
C(56) H(23) 3.097 3_657
C(56) H(88) 3.368 3_656
C(56) H(89) 3.439 3_656
C(57) H(22) 3.573 3_657
C(57) H(23) 3.159 3_657
C(57) H(39) 3.360 1_554
C(57) H(53) 3.053 3_656
C(57) H(88) 3.125 3_656
C(58) H(38) 2.783 1_554
C(58) H(39) 3.345 1_554
C(58) H(52) 3.421 3_656
C(58) H(53) 2.843 3_656
C(59) H(38) 3.108 1_554
C(59) H(64) 3.177 4_665
C(60) H(64) 3.393 4_665
C(61) H(19) 3.255 1_554
C(62) H(18) 3.048 1_554
C(62) H(19) 3.116 1_554
C(62) H(32) 3.408 4_665
C(62) H(33) 3.407 4_665
C(63) H(18) 3.165 1_554
C(63) H(19) 3.587 1_554
C(63) H(33) 3.161 4_665
C(63) H(48) 3.450 3_646
C(64) H(47) 3.538 3_646
C(64) H(48) 3.139 3_646
C(64) H(68) 2.879 1_556
C(64) H(69) 3.498 1_556
C(65) H(23) 3.394 1_554
C(65) H(68) 3.093 1_556
C(65) H(84) 3.492 4_655
C(68) H(26) 3.547 4_655
C(69) H(26) 3.404 4_655
C(70) H(79) 3.249 4_654
C(71) H(27) 3.244 4_655
C(71) H(79) 3.483 4_654
C(71) H(80) 3.212 4_654
C(72) H(13) 3.542 2_455
C(72) H(27) 3.251 4_655
C(73) H(12) 3.564 2_455
C(73) H(32) 3.547 4_665
C(74) H(32) 3.472 4_665
C(74) H(34) 3.560 4_664
C(75) H(32) 3.312 4_665
C(75) H(34) 3.528 4_664
C(75) H(35) 3.357 4_664
C(76) H(31) 3.229 4_665
C(76) H(32) 3.258 4_665
C(76) H(39) 3.570 4_664
C(77) H(13) 3.404 2_455
C(77) H(31) 3.243 4_665
C(77) H(32) 3.372 4_665
C(78) H(13) 3.115 2_455
C(78) H(32) 3.513 4_665
C(79) H(19) 3.285 1_554
C(79) H(20) 3.426 1_554
C(80) H(19) 3.222 1_554
C(80) H(20) 3.391 1_554
C(80) H(28) 3.431 4_655
C(81) H(20) 3.141 1_554
C(81) H(21) 3.567 1_554
C(81) H(28) 3.300 4_655
C(82) H(20) 2.943 1_554
C(82) H(53) 3.349 1_554
C(82) H(84) 3.010 4_654
C(83) H(20) 2.980 1_554
C(83) H(83) 2.962 4_654
C(83) H(84) 3.207 4_654
C(84) H(12) 3.231 2_455
C(84) H(20) 3.238 1_554
C(84) H(83) 3.332 4_654
C(85) H(7) 3.236 3_647
C(87) H(8) 3.548 2_557
C(87) H(44) 3.362 3_646
C(87) H(78) 3.048 1_554
C(88) H(73) 2.952 4_755
C(88) H(74) 3.283 4_755
C(88) H(78) 2.748 1_554
C(88) H(79) 3.533 1_554
C(89) H(8) 3.275 3_647
C(89) H(58) 3.341 4_655
C(89) H(73) 3.102 4_755
C(89) H(78) 3.576 1_554
C(89) H(79) 3.460 1_554
C(90) H(7) 3.154 3_647
C(90) H(8) 3.141 3_647
C(91) H(6) 3.411 3_647
C(91) H(7) 3.336 3_647
C(92) H(6) 3.443 3_647
C(92) H(7) 3.405 3_647
C(93) H(3) 3.432 2_556
C(93) H(6) 3.260 3_647
C(94) H(6) 3.052 3_647
C(94) H(43) 3.377 3_647
C(94) H(44) 2.998 3_647
C(94) H(73) 3.265 1_556
C(95) H(6) 3.003 3_647
C(95) H(27) 3.466 1_556
C(95) H(43) 2.918 3_647
C(95) H(44) 3.498 3_647
C(96) H(6) 3.211 3_647
C(96) H(27) 3.112 1_556
C(96) H(43) 3.428 3_647
C(96) H(59) 3.346 4_656
C(98) H(59) 3.289 4_656
C(99) H(57) 3.446 4_655
C(99) H(59) 3.409 4_656
C(99) H(60) 3.150 4_656
C(100) H(56) 3.435 4_655
C(100) H(57) 3.198 4_655
C(100) H(60) 3.424 4_656
C(100) H(69) 3.398 4_656
C(101) H(56) 3.406 4_655
C(101) H(57) 3.323 4_655
C(101) H(68) 3.546 4_656
C(103) H(5) 3.576 2_556
C(104) H(4) 3.171 2_556
C(105) H(4) 3.149 2_556
C(106) H(5) 3.395 2_556
C(106) H(39) 3.598 3_647
C(106) H(46) 3.587 3_646
C(106) H(47) 3.502 3_646
C(107) H(5) 3.220 2_556
C(107) H(46) 3.393 3_646
C(108) H(5) 3.335 2_556
H(1) C(11) 3.152 1_554
H(1) C(21) 3.253 1_554
H(1) H(9) 2.494 1_554
H(1) H(17) 2.456 1_554
H(1) H(62) 3.596 .
H(2) S(2) 3.115 1_554
H(2) C(11) 3.454 1_554
H(2) C(12) 3.219 1_554
H(2) C(20) 3.152 1_554
H(2) C(21) 3.453 1_554
H(2) H(9) 3.248 1_554
H(2) H(10) 2.821 1_554
H(2) H(16) 2.504 1_554
H(2) H(17) 3.126 1_554
H(2) H(62) 3.364 .
H(2) H(77) 3.060 2_456
H(3) S(2) 3.345 1_554
H(3) C(42) 3.520 4_664
H(3) C(54) 3.379 4_664
H(3) C(93) 3.432 2_456
H(3) H(35) 3.182 4_664
H(3) H(45) 3.300 4_664
H(3) H(62) 3.465 .
H(3) H(77) 3.059 2_456
H(4) C(48) 3.200 4_664
H(4) C(104) 3.171 2_456
H(4) C(105) 3.149 2_456
H(4) H(39) 3.415 4_664
H(4) H(40) 2.433 4_664
H(4) H(63) 3.302 .
H(4) H(86) 3.292 2_456
H(4) H(87) 3.272 2_456
H(5) C(103) 3.576 2_456
H(5) C(106) 3.395 2_456
H(5) C(107) 3.220 2_456
H(5) C(108) 3.335 2_456
H(5) H(63) 3.117 .
H(5) H(71) 3.103 2_456
H(5) H(89) 3.537 2_456
H(6) C(8) 3.036 4_665
H(6) C(9) 3.482 4_665
H(6) C(91) 3.411 3_657
H(6) C(92) 3.443 3_657
H(6) C(93) 3.260 3_657
H(6) C(94) 3.052 3_657
H(6) C(95) 3.003 3_657
H(6) C(96) 3.211 3_657
H(6) H(6) 2.508 4_665
H(6) H(7) 3.356 4_665
H(6) H(78) 3.466 3_657
H(6) H(79) 3.399 3_657
H(6) H(81) 3.581 3_657
H(7) C(8) 3.417 4_665
H(7) C(9) 2.867 4_665
H(7) C(85) 3.236 3_657
H(7) C(90) 3.154 3_657
H(7) C(91) 3.336 3_657
H(7) C(92) 3.405 3_657
H(7) H(6) 3.356 4_665
H(7) H(7) 2.354 4_665
H(7) H(75) 3.296 3_657
H(7) H(76) 3.517 3_657
H(7) H(81) 3.074 3_657
H(8) S(1) 2.893 1_556
H(8) C(87) 3.548 2_457
H(8) C(89) 3.275 3_657
H(8) C(90) 3.141 3_657
H(8) H(72) 3.410 2_457
H(8) H(74) 3.099 3_657
H(8) H(75) 2.863 3_657
H(8) H(81) 3.260 3_657
H(9) S(1) 3.210 1_556
H(9) C(2) 3.153 1_556
H(9) C(3) 3.528 1_556
H(9) C(17) 3.405 1_556
H(9) C(18) 3.141 1_556
H(9) H(1) 2.494 1_556
H(9) H(2) 3.248 1_556
H(9) H(14) 3.018 1_556
H(9) H(15) 2.505 1_556
H(10) C(3) 3.569 1_556
H(10) C(17) 3.379 1_556
H(10) H(2) 2.821 1_556
H(10) H(14) 2.553 1_556
H(10) H(77) 3.279 2_457
H(11) C(37) 3.260 3_646
H(11) C(38) 3.318 3_646
H(11) C(39) 3.335 3_646
H(11) C(40) 3.332 3_646
H(11) C(41) 3.307 3_646
H(11) C(42) 3.269 3_646
H(11) H(50) 3.054 3_646
H(11) H(83) 3.014 3_656
H(12) C(41) 3.293 3_646
H(12) C(42) 3.153 3_646
H(12) C(73) 3.564 2_555
H(12) C(84) 3.231 2_555
H(12) H(34) 3.302 3_646
H(12) H(35) 3.039 3_646
H(12) H(70) 2.343 2_555
H(12) H(83) 3.550 3_656
H(13) S(4) 3.220 1_554
H(13) C(45) 3.464 3_646
H(13) C(72) 3.542 2_555
H(13) C(77) 3.404 2_555
H(13) C(78) 3.115 2_555
H(13) H(37) 3.163 3_646
H(13) H(60) 3.340 2_555
H(13) H(64) 3.478 2_555
H(13) H(65) 3.003 2_555
H(13) H(82) 3.579 3_656
H(14) S(4) 3.178 1_554
H(14) C(11) 3.378 1_554
H(14) C(12) 3.146 1_554
H(14) C(20) 3.212 1_554
H(14) C(21) 3.362 1_554
H(14) H(9) 3.018 1_554
H(14) H(10) 2.553 1_554
H(14) H(16) 2.876 1_554
H(14) H(17) 3.128 1_554
H(14) H(37) 3.034 3_646
H(14) H(82) 3.258 3_656
H(15) C(11) 3.303 1_554
H(15) C(21) 3.291 1_554
H(15) H(9) 2.505 1_554
H(15) H(17) 2.623 1_554
H(15) H(82) 3.306 3_656
H(16) C(3) 3.291 1_556
H(16) H(2) 2.504 1_556
H(16) H(14) 2.876 1_556
H(16) H(37) 3.293 3_647
H(17) S(3) 3.211 1_556
H(17) C(2) 3.089 1_556
H(17) C(3) 3.441 1_556
H(17) C(17) 3.453 1_556
H(17) C(18) 3.200 1_556
H(17) H(1) 2.456 1_556
H(17) H(2) 3.126 1_556
H(17) H(14) 3.128 1_556
H(17) H(15) 2.623 1_556
H(17) H(37) 3.596 3_647
H(18) S(3) 2.897 1_556
H(18) C(62) 3.048 1_556
H(18) C(63) 3.165 1_556
H(18) H(51) 2.738 1_556
H(18) H(52) 2.953 1_556
H(18) H(61) 3.315 1_556
H(19) C(26) 3.089 .
H(19) C(27) 2.904 .
H(19) C(61) 3.255 1_556
H(19) C(62) 3.116 1_556
H(19) C(63) 3.587 1_556
H(19) C(79) 3.285 1_556
H(19) C(80) 3.222 1_556
H(19) H(21) 2.735 .
H(19) H(22) 2.385 .
H(19) H(51) 3.227 1_556
H(19) H(61) 3.131 1_556
H(19) H(66) 3.300 1_556
H(20) C(26) 3.369 .
H(20) C(79) 3.426 1_556
H(20) C(80) 3.391 1_556
H(20) C(81) 3.141 1_556
H(20) C(82) 2.943 1_556
H(20) C(83) 2.980 1_556
H(20) C(84) 3.238 1_556
H(20) H(21) 2.601 .
H(20) H(37) 3.547 3_647
H(20) H(61) 3.599 1_556
H(20) H(68) 3.331 1_556
H(20) H(69) 3.389 1_556
H(21) C(23) 3.045 .
H(21) C(24) 2.986 .
H(21) C(43) 3.506 3_647
H(21) C(44) 3.422 3_647
H(21) C(45) 3.225 3_647
H(21) C(46) 3.111 3_647
H(21) C(47) 3.179 3_647
H(21) C(48) 3.399 3_647
H(21) C(81) 3.567 1_556
H(21) H(19) 2.735 .
H(21) H(20) 2.601 .
H(21) H(38) 3.508 3_647
H(21) H(67) 3.404 1_556
H(22) C(23) 3.063 .
H(22) C(44) 3.555 3_647
H(22) C(55) 3.448 3_647
H(22) C(56) 3.268 3_647
H(22) C(57) 3.573 3_647
H(22) H(19) 2.385 .
H(22) H(36) 3.578 3_647
H(22) H(41) 3.394 3_647
H(22) H(46) 3.450 3_647
H(23) S(5) 2.805 1_556
H(23) C(56) 3.097 3_647
H(23) C(57) 3.159 3_647
H(23) C(65) 3.394 1_556
H(23) H(30) 3.411 4_656
H(23) H(41) 3.362 3_647
H(23) H(46) 2.826 3_647
H(23) H(47) 2.935 3_647
H(23) H(54) 3.145 1_556
H(24) S(5) 3.268 1_556
H(24) C(35) 3.254 1_556
H(24) C(36) 2.927 1_556
H(24) C(36) 3.435 4_656
H(24) H(29) 3.140 1_556
H(24) H(29) 3.307 4_656
H(24) H(30) 2.568 1_556
H(24) H(30) 2.653 4_656
H(24) H(41) 3.493 3_647
H(24) H(42) 3.334 3_647
H(25) C(35) 3.192 1_556
H(25) H(29) 2.649 1_556
H(25) H(29) 3.066 4_656
H(25) H(42) 3.506 3_647
H(25) H(87) 3.398 .
H(26) C(68) 3.547 4_655
H(26) C(69) 3.404 4_655
H(26) H(43) 2.925 3_646
H(26) H(55) 3.143 4_655
H(26) H(57) 3.591 4_655
H(26) H(85) 3.469 .
H(26) H(90) 3.411 .
H(27) C(71) 3.244 4_655
H(27) C(72) 3.251 4_655
H(27) C(95) 3.466 1_554
H(27) C(96) 3.112 1_554
H(27) H(42) 3.546 3_646
H(27) H(43) 2.952 3_646
H(27) H(59) 3.485 4_655
H(27) H(60) 3.475 4_655
H(27) H(79) 3.170 1_554
H(27) H(80) 2.478 1_554
H(28) S(6) 3.257 1_554
H(28) C(80) 3.431 4_655
H(28) C(81) 3.300 4_655
H(28) H(42) 3.446 3_646
H(28) H(66) 3.287 4_655
H(28) H(67) 3.025 4_655
H(28) H(86) 3.326 1_554
H(29) S(6) 3.150 1_554
H(29) C(29) 3.243 4_654
H(29) C(30) 3.410 1_554
H(29) C(30) 3.085 4_654
H(29) H(24) 3.140 1_554
H(29) H(24) 3.307 4_654
H(29) H(25) 2.649 1_554
H(29) H(25) 3.066 4_654
H(29) H(66) 3.306 4_655
H(29) H(67) 2.938 4_655
H(30) C(28) 3.447 4_654
H(30) C(29) 3.479 1_554
H(30) C(29) 3.018 4_654
H(30) H(23) 3.411 4_654
H(30) H(24) 2.568 1_554
H(30) H(24) 2.653 4_654
H(30) H(54) 3.479 4_655
H(31) C(76) 3.229 4_665
H(31) C(77) 3.243 4_665
H(31) H(63) 3.109 4_665
H(31) H(64) 3.131 4_665
H(32) C(62) 3.408 4_665
H(32) C(73) 3.547 4_665
H(32) C(74) 3.472 4_665
H(32) C(75) 3.312 4_665
H(32) C(76) 3.258 4_665
H(32) C(77) 3.372 4_665
H(32) C(78) 3.513 4_665
H(32) H(51) 2.688 4_665
H(33) S(10) 2.928 4_665
H(33) C(62) 3.407 4_665
H(33) C(63) 3.161 4_665
H(33) H(51) 3.189 4_665
H(33) H(52) 2.705 4_665
H(33) H(69) 3.142 4_666
H(34) S(10) 3.436 4_665
H(34) C(19) 3.409 4_665
H(34) C(74) 3.560 4_666
H(34) C(75) 3.528 4_666
H(34) H(12) 3.302 3_656
H(34) H(61) 3.305 4_666
H(34) H(62) 3.247 4_666
H(34) H(69) 3.481 4_666
H(34) H(70) 3.098 4_666
H(35) C(4) 3.570 4_666
H(35) C(75) 3.357 4_666
H(35) H(3) 3.182 4_666
H(35) H(12) 3.039 3_656
H(35) H(62) 3.151 4_666
H(35) H(63) 3.587 4_666
H(36) C(13) 3.307 3_656
H(36) C(14) 3.226 3_656
H(36) C(15) 3.341 3_656
H(36) C(16) 3.557 3_656
H(36) C(17) 3.569 3_656
H(36) C(18) 3.442 3_656
H(36) H(22) 3.578 3_657
H(37) C(16) 3.045 3_656
H(37) C(17) 2.977 3_656
H(37) C(19) 2.795 3_657
H(37) C(20) 2.829 3_657
H(37) C(21) 3.059 3_657
H(37) C(22) 3.260 3_657
H(37) C(23) 3.261 3_657
H(37) C(24) 3.024 3_657
H(37) H(13) 3.163 3_656
H(37) H(14) 3.034 3_656
H(37) H(16) 3.293 3_657
H(37) H(17) 3.596 3_657
H(37) H(20) 3.547 3_657
H(38) S(10) 3.366 3_657
H(38) C(19) 3.545 3_657
H(38) C(58) 2.783 1_556
H(38) C(59) 3.108 1_556
H(38) H(21) 3.508 3_657
H(38) H(48) 2.410 1_556
H(38) H(49) 2.991 1_556
H(38) H(64) 2.966 4_666
H(39) C(57) 3.360 1_556
H(39) C(58) 3.345 1_556
H(39) C(76) 3.570 4_666
H(39) C(106) 3.598 3_657
H(39) H(4) 3.415 4_666
H(39) H(47) 3.376 1_556
H(39) H(48) 3.378 1_556
H(39) H(63) 2.790 4_666
H(39) H(64) 3.533 4_666
H(39) H(87) 3.498 3_657
H(39) H(88) 3.158 3_657
H(40) C(5) 3.231 4_666
H(40) H(4) 2.433 4_666
H(40) H(63) 3.584 4_666
H(40) H(87) 3.138 3_657
H(41) C(25) 3.241 3_657
H(41) C(26) 3.104 3_657
H(41) C(27) 2.930 3_657
H(41) C(28) 2.886 3_657
H(41) C(29) 2.990 3_657
H(41) C(30) 3.157 3_657
H(41) H(22) 3.394 3_657
H(41) H(23) 3.362 3_657
H(41) H(24) 3.493 3_657
H(41) H(87) 3.457 3_657
H(42) C(29) 3.398 3_657
H(42) C(30) 3.521 3_657
H(42) C(31) 3.371 3_656
H(42) C(32) 3.238 3_656
H(42) C(33) 3.090 3_656
H(42) C(34) 3.026 3_656
H(42) C(35) 3.173 3_656
H(42) C(36) 3.340 3_656
H(42) H(24) 3.334 3_657
H(42) H(25) 3.506 3_657
H(42) H(27) 3.546 3_656
H(42) H(28) 3.446 3_656
H(42) H(86) 3.282 3_657
H(42) H(87) 3.319 3_657
H(43) C(32) 2.998 3_656
H(43) C(33) 3.021 3_656
H(43) C(94) 3.377 3_657
H(43) C(95) 2.918 3_657
H(43) C(96) 3.428 3_657
H(43) H(26) 2.925 3_656
H(43) H(27) 2.952 3_656
H(43) H(78) 3.561 3_657
H(43) H(79) 2.803 3_657
H(43) H(86) 3.547 3_657
H(43) H(89) 3.595 3_656
H(43) H(90) 3.176 3_656
H(44) S(7) 3.517 4_665
H(44) C(87) 3.362 3_656
H(44) C(94) 2.998 3_657
H(44) C(95) 3.498 3_657
H(44) H(72) 3.231 3_656
H(44) H(78) 2.681 3_657
H(44) H(79) 3.562 3_657
H(44) H(90) 3.189 3_656
H(45) S(7) 2.929 4_665
H(45) H(3) 3.300 4_666
H(46) C(27) 3.526 3_657
H(46) C(28) 3.161 3_657
H(46) C(106) 3.587 3_656
H(46) C(107) 3.393 3_656
H(46) H(22) 3.450 3_657
H(46) H(23) 2.826 3_657
H(46) H(88) 3.081 3_656
H(46) H(89) 2.673 3_656
H(47) S(5) 3.255 3_656
H(47) S(11) 3.086 3_656
H(47) C(64) 3.538 3_656
H(47) C(106) 3.502 3_656
H(47) H(23) 2.935 3_657
H(47) H(39) 3.376 1_554
H(47) H(53) 2.807 3_656
H(47) H(88) 2.585 3_656
H(48) S(10) 3.089 3_656
H(48) C(46) 3.201 1_554
H(48) C(63) 3.450 3_656
H(48) C(64) 3.139 3_656
H(48) H(38) 2.410 1_554
H(48) H(39) 3.378 1_554
H(48) H(52) 3.027 3_656
H(48) H(53) 2.395 3_656
H(49) Fe(3) 3.469 3_656
H(49) S(3) 3.288 3_656
H(49) S(9) 3.270 3_656
H(49) S(10) 3.518 3_656
H(49) H(38) 2.991 1_554
H(49) H(64) 3.034 4_665
H(50) S(9) 2.991 3_656
H(50) C(13) 3.065 3_656
H(50) C(14) 3.160 3_656
H(50) H(11) 3.054 3_656
H(50) H(64) 3.414 4_665
H(51) C(22) 3.162 1_554
H(51) C(23) 3.432 1_554
H(51) C(39) 3.438 4_665
H(51) H(18) 2.738 1_554
H(51) H(19) 3.227 1_554
H(51) H(32) 2.688 4_665
H(51) H(33) 3.189 4_665
H(52) S(3) 3.281 .
H(52) S(10) 3.002 .
H(52) C(58) 3.421 3_646
H(52) H(18) 2.953 1_554
H(52) H(33) 2.705 4_665
H(52) H(48) 3.027 3_646
H(53) C(57) 3.053 3_646
H(53) C(58) 2.843 3_646
H(53) C(82) 3.349 1_556
H(53) H(47) 2.807 3_646
H(53) H(48) 2.395 3_646
H(53) H(68) 2.573 1_556
H(53) H(69) 3.579 1_556
H(54) Fe(6) 3.552 4_655
H(54) S(5) 3.357 .
H(54) S(12) 2.962 4_655
H(54) C(31) 3.328 4_655
H(54) C(36) 3.598 4_655
H(54) H(23) 3.145 1_554
H(54) H(30) 3.479 4_655
H(54) H(68) 2.945 1_556
H(54) H(84) 3.364 4_655
H(55) S(12) 3.475 4_655
H(55) C(31) 2.837 4_655
H(55) C(32) 2.866 4_655
H(55) C(33) 3.318 4_655
H(55) C(36) 3.225 4_655
H(55) H(26) 3.143 4_655
H(56) C(100) 3.435 4_655
H(56) C(101) 3.406 4_655
H(56) H(83) 3.202 4_655
H(56) H(84) 3.156 4_655
H(57) C(99) 3.446 4_655
H(57) C(100) 3.198 4_655
H(57) C(101) 3.323 4_655
H(57) H(26) 3.591 4_655
H(57) H(75) 2.908 4_655
H(57) H(83) 3.475 4_655
H(58) Fe(2) 3.535 2_456
H(58) S(8) 2.858 2_456
H(58) C(89) 3.341 4_655
H(58) H(74) 2.783 4_655
H(58) H(75) 3.431 4_655
H(58) H(79) 2.861 4_654
H(59) S(8) 3.509 2_456
H(59) C(7) 3.302 2_456
H(59) C(96) 3.346 4_654
H(59) C(98) 3.289 4_654
H(59) C(99) 3.409 4_654
H(59) H(27) 3.485 4_655
H(59) H(79) 3.291 4_654
H(59) H(80) 2.735 4_654
H(59) H(81) 2.990 4_654
H(59) H(82) 3.212 4_654
H(60) C(16) 3.595 2_455
H(60) C(99) 3.150 4_654
H(60) C(100) 3.424 4_654
H(60) H(13) 3.340 2_455
H(60) H(27) 3.475 4_655
H(60) H(82) 3.077 4_654
H(60) H(83) 3.545 4_654
H(61) C(19) 3.502 1_554
H(61) C(20) 3.544 1_554
H(61) C(21) 3.290 1_554
H(61) C(22) 2.928 1_554
H(61) C(23) 2.823 1_554
H(61) C(24) 3.129 1_554
H(61) H(18) 3.315 1_554
H(61) H(19) 3.131 1_554
H(61) H(20) 3.599 1_554
H(61) H(34) 3.305 4_664
H(62) C(1) 3.270 .
H(62) C(2) 3.088 .
H(62) C(3) 2.946 .
H(62) C(4) 3.010 .
H(62) C(5) 3.213 .
H(62) C(6) 3.310 .
H(62) H(1) 3.596 .
H(62) H(2) 3.364 .
H(62) H(3) 3.465 .
H(62) H(34) 3.247 4_664
H(62) H(35) 3.151 4_664
H(63) C(5) 3.213 .
H(63) C(6) 3.111 .
H(63) C(46) 3.567 4_664
H(63) C(47) 2.984 4_664
H(63) C(48) 3.455 4_664
H(63) H(4) 3.302 .
H(63) H(5) 3.117 .
H(63) H(31) 3.109 4_665
H(63) H(35) 3.587 4_664
H(63) H(39) 2.790 4_664
H(63) H(40) 3.584 4_664
H(64) C(46) 3.262 4_664
H(64) C(47) 3.574 4_664
H(64) C(59) 3.177 4_665
H(64) C(60) 3.393 4_665
H(64) H(13) 3.478 2_455
H(64) H(31) 3.131 4_665
H(64) H(38) 2.966 4_664
H(64) H(39) 3.533 4_664
H(64) H(49) 3.034 4_665
H(64) H(50) 3.414 4_665
H(65) S(9) 3.169 2_456
H(65) H(13) 3.003 2_455
H(66) C(33) 3.417 4_655
H(66) C(34) 3.029 4_655
H(66) C(35) 3.040 4_655
H(66) C(36) 3.486 4_655
H(66) H(19) 3.300 1_554
H(66) H(28) 3.287 4_655
H(66) H(29) 3.306 4_655
H(67) S(6) 3.361 4_654
H(67) S(11) 3.095 1_554
H(67) C(25) 2.942 1_554
H(67) C(26) 3.235 1_554
H(67) C(30) 3.501 1_554
H(67) C(34) 3.327 4_655
H(67) C(35) 3.283 4_655
H(67) H(21) 3.404 1_554
H(67) H(28) 3.025 4_655
H(67) H(29) 2.938 4_655
H(68) C(64) 2.879 1_554
H(68) C(65) 3.093 1_554
H(68) C(101) 3.546 4_654
H(68) H(20) 3.331 1_554
H(68) H(53) 2.573 1_554
H(68) H(54) 2.945 1_554
H(68) H(84) 2.804 4_654
H(69) C(40) 3.561 4_664
H(69) C(64) 3.498 1_554
H(69) C(100) 3.398 4_654
H(69) H(20) 3.389 1_554
H(69) H(33) 3.142 4_664
H(69) H(34) 3.481 4_664
H(69) H(53) 3.579 1_554
H(69) H(83) 2.722 4_654
H(69) H(84) 3.163 4_654
H(70) C(15) 3.039 2_455
H(70) H(12) 2.343 2_455
H(70) H(34) 3.098 4_664
H(70) H(83) 3.349 4_654
H(71) S(7) 3.187 2_556
H(71) C(1) 2.935 2_556
H(71) C(2) 3.588 2_556
H(71) C(6) 3.021 2_556
H(71) H(5) 3.103 2_556
H(72) Fe(1) 3.382 2_556
H(72) S(1) 3.132 2_556
H(72) S(7) 3.084 2_556
H(72) H(8) 3.410 2_557
H(72) H(44) 3.231 3_646
H(72) H(78) 3.002 1_554
H(73) S(8) 3.211 2_556
H(73) C(88) 2.952 4_755
H(73) C(89) 3.102 4_755
H(73) C(94) 3.265 1_554
H(73) H(73) 2.388 4_755
H(73) H(74) 2.694 4_755
H(73) H(78) 2.479 1_554
H(73) H(79) 3.599 1_554
H(74) S(1) 3.391 3_646
H(74) S(8) 3.020 3_646
H(74) C(88) 3.283 4_755
H(74) H(8) 3.099 3_647
H(74) H(58) 2.783 4_655
H(74) H(73) 2.694 4_755
H(74) H(79) 3.455 1_554
H(75) C(9) 3.532 3_647
H(75) C(10) 3.288 3_647
H(75) H(7) 3.296 3_647
H(75) H(8) 2.863 3_647
H(75) H(57) 2.908 4_655
H(75) H(58) 3.431 4_655
H(76) C(1) 3.551 2_556
H(76) C(2) 3.461 2_556
H(76) C(3) 3.334 2_556
H(76) C(4) 3.275 2_556
H(76) C(5) 3.296 2_556
H(76) C(6) 3.449 2_556
H(76) H(7) 3.517 3_647
H(77) S(8) 3.256 2_557
H(77) C(3) 3.156 2_556
H(77) C(4) 3.151 2_556
H(77) C(7) 2.831 2_557
H(77) C(8) 3.306 2_557
H(77) C(11) 3.582 2_557
H(77) C(12) 3.009 2_557
H(77) H(2) 3.060 2_556
H(77) H(3) 3.059 2_556
H(77) H(10) 3.279 2_557
H(78) S(8) 3.406 2_557
H(78) C(53) 3.432 3_647
H(78) C(87) 3.048 1_556
H(78) C(88) 2.748 1_556
H(78) C(89) 3.576 1_556
H(78) H(6) 3.466 3_647
H(78) H(43) 3.561 3_647
H(78) H(44) 2.681 3_647
H(78) H(72) 3.002 1_556
H(78) H(73) 2.479 1_556
H(79) C(70) 3.249 4_656
H(79) C(71) 3.483 4_656
H(79) C(88) 3.533 1_556
H(79) C(89) 3.460 1_556
H(79) H(6) 3.399 3_647
H(79) H(27) 3.170 1_556
H(79) H(43) 2.803 3_647
H(79) H(44) 3.562 3_647
H(79) H(58) 2.861 4_656
H(79) H(59) 3.291 4_656
H(79) H(73) 3.599 1_556
H(79) H(74) 3.455 1_556
H(80) C(33) 3.373 1_556
H(80) C(71) 3.212 4_656
H(80) H(27) 2.478 1_556
H(80) H(59) 2.735 4_656
H(81) C(7) 3.497 3_647
H(81) C(8) 3.108 3_647
H(81) C(9) 2.776 3_647
H(81) C(10) 2.879 3_647
H(81) C(11) 3.253 3_647
H(81) C(12) 3.538 3_647
H(81) H(6) 3.581 3_647
H(81) H(7) 3.074 3_647
H(81) H(8) 3.260 3_647
H(81) H(59) 2.990 4_656
H(82) C(13) 3.109 3_646
H(82) C(14) 3.317 3_646
H(82) C(15) 3.320 3_646
H(82) C(16) 3.072 3_646
H(82) C(17) 2.851 3_646
H(82) C(18) 2.871 3_646
H(82) H(13) 3.579 3_646
H(82) H(14) 3.258 3_646
H(82) H(15) 3.306 3_646
H(82) H(59) 3.212 4_656
H(82) H(60) 3.077 4_656
H(83) C(13) 3.432 3_646
H(83) C(14) 2.980 3_646
H(83) C(15) 3.314 3_646
H(83) C(83) 2.962 4_656
H(83) C(84) 3.332 4_656
H(83) H(11) 3.014 3_646
H(83) H(12) 3.550 3_646
H(83) H(56) 3.202 4_655
H(83) H(57) 3.475 4_655
H(83) H(60) 3.545 4_656
H(83) H(69) 2.722 4_656
H(83) H(70) 3.349 4_656
H(84) S(12) 3.338 .
H(84) C(65) 3.492 4_655
H(84) C(82) 3.010 4_656
H(84) C(83) 3.207 4_656
H(84) H(54) 3.364 4_655
H(84) H(56) 3.156 4_655
H(84) H(68) 2.804 4_656
H(84) H(69) 3.163 4_656
H(85) S(12) 2.792 .
H(85) H(26) 3.469 .
H(86) C(51) 3.442 3_647
H(86) H(4) 3.292 2_556
H(86) H(28) 3.326 1_556
H(86) H(42) 3.282 3_647
H(86) H(43) 3.547 3_647
H(87) S(11) 3.225 .
H(87) C(25) 3.431 .
H(87) C(30) 3.587 .
H(87) C(51) 3.576 3_647
H(87) H(4) 3.272 2_556
H(87) H(25) 3.398 .
H(87) H(39) 3.498 3_647
H(87) H(40) 3.138 3_647
H(87) H(41) 3.457 3_647
H(87) H(42) 3.319 3_647
H(88) Fe(5) 3.585 .
H(88) S(5) 3.445 .
H(88) S(11) 2.974 .
H(88) C(56) 3.368 3_646
H(88) C(57) 3.125 3_646
H(88) H(39) 3.158 3_647
H(88) H(46) 3.081 3_646
H(88) H(47) 2.585 3_646
H(89) C(49) 3.568 3_646
H(89) C(50) 3.463 3_646
H(89) C(51) 3.258 3_646
H(89) C(52) 3.196 3_646
H(89) C(53) 3.329 3_646
H(89) C(54) 3.512 3_646
H(89) C(56) 3.439 3_646
H(89) H(5) 3.537 2_556
H(89) H(43) 3.595 3_646
H(89) H(46) 2.673 3_646
H(90) C(52) 3.306 3_646
H(90) C(53) 3.321 3_646
H(90) H(26) 3.411 .
H(90) H(43) 3.176 3_646
H(90) H(44) 3.189 3_646

loop_
_geom_torsion_atom_site_label_1
_geom_torsion_atom_site_label_2
_geom_torsion_atom_site_label_3
_geom_torsion_atom_site_label_4
_geom_torsion
_geom_torsion_site_symmetry_1
_geom_torsion_site_symmetry_3
_geom_torsion_site_symmetry_4
Fe(2) Fe(1) Fe(3) Fe(4) 71.591(16) . . .
Fe(2) Fe(1) Fe(3) S(1) -66.43(2) . . .
Fe(2) Fe(1) Fe(3) S(3) 138.24(2) . . .
Fe(2) Fe(1) Fe(3) S(4) 34.38(2) . . .
Fe(2) Fe(1) Fe(3) S(9) -153.83(8) . . .
Fe(3) Fe(1) Fe(2) Fe(4) -69.263(16) . . .
Fe(3) Fe(1) Fe(2) S(1) 62.50(2) . . .
Fe(3) Fe(1) Fe(2) S(2) -132.15(2) . . .
Fe(3) Fe(1) Fe(2) S(4) -35.95(2) . . .
Fe(3) Fe(1) Fe(2) S(8) 130.38(3) . . .
Fe(2) Fe(1) Fe(4) Fe(3) -70.386(17) . . .
Fe(2) Fe(1) Fe(4) S(2) 64.93(2) . . .
Fe(2) Fe(1) Fe(4) S(3) -135.13(3) . . .
Fe(2) Fe(1) Fe(4) S(4) -32.46(2) . . .
Fe(2) Fe(1) Fe(4) S(10) 167.44(4) . . .
Fe(4) Fe(1) Fe(2) Fe(3) 69.263(16) . . .
Fe(4) Fe(1) Fe(2) S(1) 131.77(3) . . .
Fe(4) Fe(1) Fe(2) S(2) -62.88(2) . . .
Fe(4) Fe(1) Fe(2) S(4) 33.31(2) . . .
Fe(4) Fe(1) Fe(2) S(8) -160.36(4) . . .
Fe(2) Fe(1) S(1) Fe(3) 76.97(2) . . .
S(1) Fe(1) Fe(2) Fe(3) -62.50(2) . . .
S(1) Fe(1) Fe(2) Fe(4) -131.77(3) . . .
S(1) Fe(1) Fe(2) S(2) 165.35(3) . . .
S(1) Fe(1) Fe(2) S(4) -98.46(3) . . .
S(1) Fe(1) Fe(2) S(8) 67.87(4) . . .
Fe(2) Fe(1) S(2) Fe(4) -78.19(2) . . .
S(2) Fe(1) Fe(2) Fe(3) 132.15(2) . . .
S(2) Fe(1) Fe(2) Fe(4) 62.88(2) . . .
S(2) Fe(1) Fe(2) S(1) -165.35(3) . . .
S(2) Fe(1) Fe(2) S(4) 96.19(3) . . .
S(2) Fe(1) Fe(2) S(8) -97.48(4) . . .
Fe(2) Fe(1) S(3) Fe(3) -36.09(2) . . .
Fe(2) Fe(1) S(3) Fe(4) 38.94(2) . . .
S(3) Fe(1) Fe(2) Fe(3) 33.20(2) . . .
S(3) Fe(1) Fe(2) Fe(4) -36.06(2) . . .
S(3) Fe(1) Fe(2) S(1) 95.70(3) . . .
S(3) Fe(1) Fe(2) S(2) -98.95(3) . . .
S(3) Fe(1) Fe(2) S(4) -2.76(3) . . .
S(3) Fe(1) Fe(2) S(8) 163.58(3) . . .
Fe(2) Fe(1) S(7) C(1) 136.50(11) . . .
S(7) Fe(1) Fe(2) Fe(3) -164.66(3) . . .
S(7) Fe(1) Fe(2) Fe(4) 126.08(3) . . .
S(7) Fe(1) Fe(2) S(1) -102.16(4) . . .
S(7) Fe(1) Fe(2) S(2) 63.19(4) . . .
S(7) Fe(1) Fe(2) S(4) 159.38(3) . . .
S(7) Fe(1) Fe(2) S(8) -34.28(5) . . .
Fe(3) Fe(1) Fe(4) Fe(2) 70.386(17) . . .
Fe(3) Fe(1) Fe(4) S(2) 135.32(2) . . .
Fe(3) Fe(1) Fe(4) S(3) -64.75(2) . . .
Fe(3) Fe(1) Fe(4) S(4) 37.92(2) . . .
Fe(3) Fe(1) Fe(4) S(10) -122.17(4) . . .
Fe(4) Fe(1) Fe(3) Fe(2) -71.591(16) . . .
Fe(4) Fe(1) Fe(3) S(1) -138.02(2) . . .
Fe(4) Fe(1) Fe(3) S(3) 66.65(2) . . .
Fe(4) Fe(1) Fe(3) S(4) -37.21(2) . . .
Fe(4) Fe(1) Fe(3) S(9) 134.58(8) . . .
Fe(3) Fe(1) S(1) Fe(2) -76.97(2) . . .
S(1) Fe(1) Fe(3) Fe(2) 66.43(2) . . .
S(1) Fe(1) Fe(3) Fe(4) 138.02(2) . . .
S(1) Fe(1) Fe(3) S(3) -155.33(3) . . .
S(1) Fe(1) Fe(3) S(4) 100.81(3) . . .
S(1) Fe(1) Fe(3) S(9) -87.40(8) . . .
Fe(3) Fe(1) S(2) Fe(2) 40.49(2) . . .
Fe(3) Fe(1) S(2) Fe(4) -37.69(2) . . .
S(2) Fe(1) Fe(3) Fe(2) -37.25(2) . . .
S(2) Fe(1) Fe(3) Fe(4) 34.34(2) . . .
S(2) Fe(1) Fe(3) S(1) -103.68(3) . . .
S(2) Fe(1) Fe(3) S(3) 100.98(3) . . .
S(2) Fe(1) Fe(3) S(4) -2.87(3) . . .
S(2) Fe(1) Fe(3) S(9) 168.92(8) . . .
Fe(3) Fe(1) S(3) Fe(4) 75.03(2) . . .
S(3) Fe(1) Fe(3) Fe(2) -138.24(2) . . .
S(3) Fe(1) Fe(3) Fe(4) -66.65(2) . . .
S(3) Fe(1) Fe(3) S(1) 155.33(3) . . .
S(3) Fe(1) Fe(3) S(4) -103.86(3) . . .
S(3) Fe(1) Fe(3) S(9) 67.93(8) . . .
Fe(3) Fe(1) S(7) C(1) 11.40(16) . . .
S(7) Fe(1) Fe(3) Fe(2) 134.08(9) . . .
S(7) Fe(1) Fe(3) Fe(4) -154.33(9) . . .
S(7) Fe(1) Fe(3) S(1) 67.65(9) . . .
S(7) Fe(1) Fe(3) S(3) -87.69(9) . . .
S(7) Fe(1) Fe(3) S(4) 168.46(9) . . .
S(7) Fe(1) Fe(3) S(9) -19.75(14) . . .
Fe(4) Fe(1) S(1) Fe(2) -41.29(2) . . .
Fe(4) Fe(1) S(1) Fe(3) 35.68(2) . . .
S(1) Fe(1) Fe(4) Fe(2) 38.05(2) . . .
S(1) Fe(1) Fe(4) Fe(3) -32.34(2) . . .
S(1) Fe(1) Fe(4) S(2) 102.98(3) . . .
S(1) Fe(1) Fe(4) S(3) -97.08(3) . . .
S(1) Fe(1) Fe(4) S(4) 5.59(3) . . .
S(1) Fe(1) Fe(4) S(10) -154.51(4) . . .
Fe(4) Fe(1) S(2) Fe(2) 78.19(2) . . .
S(2) Fe(1) Fe(4) Fe(2) -64.93(2) . . .
S(2) Fe(1) Fe(4) Fe(3) -135.32(2) . . .
S(2) Fe(1) Fe(4) S(3) 159.93(3) . . .
S(2) Fe(1) Fe(4) S(4) -97.39(3) . . .
S(2) Fe(1) Fe(4) S(10) 102.51(4) . . .
Fe(4) Fe(1) S(3) Fe(3) -75.03(2) . . .
S(3) Fe(1) Fe(4) Fe(2) 135.13(3) . . .
S(3) Fe(1) Fe(4) Fe(3) 64.75(2) . . .
S(3) Fe(1) Fe(4) S(2) -159.93(3) . . .
S(3) Fe(1) Fe(4) S(4) 102.67(3) . . .
S(3) Fe(1) Fe(4) S(10) -57.42(4) . . .
Fe(4) Fe(1) S(7) C(1) -136.77(11) . . .
S(7) Fe(1) Fe(4) Fe(2) -119.50(4) . . .
S(7) Fe(1) Fe(4) Fe(3) 170.11(4) . . .
S(7) Fe(1) Fe(4) S(2) -54.57(4) . . .
S(7) Fe(1) Fe(4) S(3) 105.36(4) . . .
S(7) Fe(1) Fe(4) S(4) -151.96(4) . . .
S(7) Fe(1) Fe(4) S(10) 47.94(5) . . .
S(1) Fe(1) S(2) Fe(2) -12.39(3) . . .
S(1) Fe(1) S(2) Fe(4) -90.57(3) . . .
S(2) Fe(1) S(1) Fe(2) 12.27(3) . . .
S(2) Fe(1) S(1) Fe(3) 89.24(3) . . .
S(1) Fe(1) S(3) Fe(3) 19.59(3) . . .
S(1) Fe(1) S(3) Fe(4) 94.62(3) . . .
S(3) Fe(1) S(1) Fe(2) -96.98(2) . . .
S(3) Fe(1) S(1) Fe(3) -20.01(3) . . .
S(1) Fe(1) S(7) C(1) 69.11(11) . . .
S(7) Fe(1) S(1) Fe(2) 120.50(3) . . .
S(7) Fe(1) S(1) Fe(3) -162.53(3) . . .
S(2) Fe(1) S(3) Fe(3) -91.31(3) . . .
S(2) Fe(1) S(3) Fe(4) -16.28(3) . . .
S(3) Fe(1) S(2) Fe(2) 94.97(3) . . .
S(3) Fe(1) S(2) Fe(4) 16.78(3) . . .
S(2) Fe(1) S(7) C(1) -177.20(11) . . .
S(7) Fe(1) S(2) Fe(2) -137.08(2) . . .
S(7) Fe(1) S(2) Fe(4) 144.73(2) . . .
S(3) Fe(1) S(7) C(1) -64.75(11) . . .
S(7) Fe(1) S(3) Fe(3) 160.26(3) . . .
S(7) Fe(1) S(3) Fe(4) -124.71(3) . . .
Fe(1) Fe(2) Fe(3) Fe(4) -70.320(17) . . .
Fe(1) Fe(2) Fe(3) S(1) 64.85(2) . . .
Fe(1) Fe(2) Fe(3) S(3) -32.14(2) . . .
Fe(1) Fe(2) Fe(3) S(4) -135.37(2) . . .
Fe(1) Fe(2) Fe(3) S(9) 168.03(4) . . .
Fe(1) Fe(2) Fe(4) Fe(3) 72.273(18) . . .
Fe(1) Fe(2) Fe(4) S(2) -66.46(2) . . .
Fe(1) Fe(2) Fe(4) S(3) 34.51(2) . . .
Fe(1) Fe(2) Fe(4) S(4) 138.46(3) . . .
Fe(1) Fe(2) Fe(4) S(10) -153.29(9) . . .
Fe(1) Fe(2) S(1) Fe(3) -79.04(2) . . .
Fe(1) Fe(2) S(2) Fe(4) 76.99(2) . . .
Fe(1) Fe(2) S(4) Fe(3) 39.24(2) . . .
Fe(1) Fe(2) S(4) Fe(4) -36.17(2) . . .
Fe(1) Fe(2) S(8) C(7) 137.09(9) . . .
Fe(3) Fe(2) Fe(4) Fe(1) -72.273(18) . . .
Fe(3) Fe(2) Fe(4) S(2) -138.73(3) . . .
Fe(3) Fe(2) Fe(4) S(3) -37.76(2) . . .
Fe(3) Fe(2) Fe(4) S(4) 66.19(2) . . .
Fe(3) Fe(2) Fe(4) S(10) 134.44(9) . . .
Fe(4) Fe(2) Fe(3) Fe(1) 70.320(17) . . .
Fe(4) Fe(2) Fe(3) S(1) 135.17(3) . . .
Fe(4) Fe(2) Fe(3) S(3) 38.18(2) . . .
Fe(4) Fe(2) Fe(3) S(4) -65.05(2) . . .
Fe(4) Fe(2) Fe(3) S(9) -121.65(4) . . .
Fe(3) Fe(2) S(1) Fe(1) 79.04(2) . . .
S(1) Fe(2) Fe(3) Fe(1) -64.85(2) . . .
S(1) Fe(2) Fe(3) Fe(4) -135.17(3) . . .
S(1) Fe(2) Fe(3) S(3) -96.99(3) . . .
S(1) Fe(2) Fe(3) S(4) 159.78(3) . . .
S(1) Fe(2) Fe(3) S(9) 103.18(4) . . .
Fe(3) Fe(2) S(2) Fe(1) -41.57(2) . . .
Fe(3) Fe(2) S(2) Fe(4) 35.42(2) . . .
S(2) Fe(2) Fe(3) Fe(1) 38.11(2) . . .
S(2) Fe(2) Fe(3) Fe(4) -32.21(2) . . .
S(2) Fe(2) Fe(3) S(1) 102.96(3) . . .
S(2) Fe(2) Fe(3) S(3) 5.97(3) . . .
S(2) Fe(2) Fe(3) S(4) -97.26(3) . . .
S(2) Fe(2) Fe(3) S(9) -153.86(4) . . .
Fe(3) Fe(2) S(4) Fe(4) -75.40(2) . . .
S(4) Fe(2) Fe(3) Fe(1) 135.37(2) . . .
S(4) Fe(2) Fe(3) Fe(4) 65.05(2) . . .
S(4) Fe(2) Fe(3) S(1) -159.78(3) . . .
S(4) Fe(2) Fe(3) S(3) 103.23(3) . . .
S(4) Fe(2) Fe(3) S(9) -56.60(4) . . .
Fe(3) Fe(2) S(8) C(7) -131.25(10) . . .
S(8) Fe(2) Fe(3) Fe(1) -121.73(4) . . .
S(8) Fe(2) Fe(3) Fe(4) 167.95(4) . . .
S(8) Fe(2) Fe(3) S(1) -56.87(4) . . .
S(8) Fe(2) Fe(3) S(3) -153.87(4) . . .
S(8) Fe(2) Fe(3) S(4) 102.91(4) . . .
S(8) Fe(2) Fe(3) S(9) 46.31(6) . . .
Fe(4) Fe(2) S(1) Fe(1) 41.01(2) . . .
Fe(4) Fe(2) S(1) Fe(3) -38.03(2) . . .
S(1) Fe(2) Fe(4) Fe(1) -37.74(2) . . .
S(1) Fe(2) Fe(4) Fe(3) 34.53(2) . . .
S(1) Fe(2) Fe(4) S(2) -104.20(3) . . .
S(1) Fe(2) Fe(4) S(3) -3.23(3) . . .
S(1) Fe(2) Fe(4) S(4) 100.73(3) . . .
S(1) Fe(2) Fe(4) S(10) 168.98(9) . . .
Fe(4) Fe(2) S(2) Fe(1) -76.99(2) . . .
S(2) Fe(2) Fe(4) Fe(1) 66.46(2) . . .
S(2) Fe(2) Fe(4) Fe(3) 138.73(3) . . .
S(2) Fe(2) Fe(4) S(3) 100.97(3) . . .
S(2) Fe(2) Fe(4) S(4) -155.08(3) . . .
S(2) Fe(2) Fe(4) S(10) -86.83(9) . . .
Fe(4) Fe(2) S(4) Fe(3) 75.40(2) . . .
S(4) Fe(2) Fe(4) Fe(1) -138.46(3) . . .
S(4) Fe(2) Fe(4) Fe(3) -66.19(2) . . .
S(4) Fe(2) Fe(4) S(2) 155.08(3) . . .
S(4) Fe(2) Fe(4) S(3) -103.95(3) . . .
S(4) Fe(2) Fe(4) S(10) 68.25(9) . . .
Fe(4) Fe(2) S(8) C(7) 16.64(14) . . .
S(8) Fe(2) Fe(4) Fe(1) 132.10(9) . . .
S(8) Fe(2) Fe(4) Fe(3) -155.63(9) . . .
S(8) Fe(2) Fe(4) S(2) 65.64(9) . . .
S(8) Fe(2) Fe(4) S(3) 166.61(8) . . .
S(8) Fe(2) Fe(4) S(4) -89.44(9) . . .
S(8) Fe(2) Fe(4) S(10) -21.19(15) . . .
S(1) Fe(2) S(2) Fe(1) 12.36(3) . . .
S(1) Fe(2) S(2) Fe(4) 89.35(3) . . .
S(2) Fe(2) S(1) Fe(1) -12.47(3) . . .
S(2) Fe(2) S(1) Fe(3) -91.51(3) . . .
S(1) Fe(2) S(4) Fe(3) -16.42(3) . . .
S(1) Fe(2) S(4) Fe(4) -91.83(3) . . .
S(4) Fe(2) S(1) Fe(1) 95.92(3) . . .
S(4) Fe(2) S(1) Fe(3) 16.89(3) . . .
S(1) Fe(2) S(8) C(7) -173.51(10) . . .
S(8) Fe(2) S(1) Fe(1) -135.52(3) . . .
S(8) Fe(2) S(1) Fe(3) 145.44(3) . . .
S(2) Fe(2) S(4) Fe(3) 95.39(2) . . .
S(2) Fe(2) S(4) Fe(4) 19.99(3) . . .
S(4) Fe(2) S(2) Fe(1) -97.36(2) . . .
S(4) Fe(2) S(2) Fe(4) -20.37(3) . . .
S(2) Fe(2) S(8) C(7) 71.17(10) . . .
S(8) Fe(2) S(2) Fe(1) 123.36(3) . . .
S(8) Fe(2) S(2) Fe(4) -159.66(3) . . .
S(4) Fe(2) S(8) C(7) -58.95(10) . . .
S(8) Fe(2) S(4) Fe(3) -128.54(3) . . .
S(8) Fe(2) S(4) Fe(4) 156.06(3) . . .
Fe(1) Fe(3) Fe(4) Fe(2) -69.320(16) . . .
Fe(1) Fe(3) Fe(4) S(2) -36.16(2) . . .
Fe(1) Fe(3) Fe(4) S(3) 62.36(2) . . .
Fe(1) Fe(3) Fe(4) S(4) -132.32(2) . . .
Fe(1) Fe(3) Fe(4) S(10) 129.13(3) . . .
Fe(1) Fe(3) S(1) Fe(2) 75.12(2) . . .
Fe(1) Fe(3) S(3) Fe(4) -76.89(2) . . .
Fe(1) Fe(3) S(4) Fe(2) -37.69(2) . . .
Fe(1) Fe(3) S(4) Fe(4) 40.36(2) . . .
Fe(1) Fe(3) S(9) C(13) 8.53(14) . . .
Fe(2) Fe(3) Fe(4) Fe(1) 69.320(16) . . .
Fe(2) Fe(3) Fe(4) S(2) 33.16(2) . . .
Fe(2) Fe(3) Fe(4) S(3) 131.68(3) . . .
Fe(2) Fe(3) Fe(4) S(4) -63.00(2) . . .
Fe(2) Fe(3) Fe(4) S(10) -161.55(4) . . .
Fe(2) Fe(3) S(1) Fe(1) -75.12(2) . . .
Fe(2) Fe(3) S(3) Fe(1) 35.53(2) . . .
Fe(2) Fe(3) S(3) Fe(4) -41.36(2) . . .
Fe(2) Fe(3) S(4) Fe(4) 78.05(2) . . .
Fe(2) Fe(3) S(9) C(13) -137.66(10) . . .
Fe(4) Fe(3) S(1) Fe(1) -36.23(2) . . .
Fe(4) Fe(3) S(1) Fe(2) 38.89(2) . . .
S(1) Fe(3) Fe(4) Fe(1) 33.37(2) . . .
S(1) Fe(3) Fe(4) Fe(2) -35.95(2) . . .
S(1) Fe(3) Fe(4) S(2) -2.79(3) . . .
S(1) Fe(3) Fe(4) S(3) 95.74(3) . . .
S(1) Fe(3) Fe(4) S(4) -98.94(3) . . .
S(1) Fe(3) Fe(4) S(10) 162.50(3) . . .
Fe(4) Fe(3) S(3) Fe(1) 76.89(2) . . .
S(3) Fe(3) Fe(4) Fe(1) -62.36(2) . . .
S(3) Fe(3) Fe(4) Fe(2) -131.68(3) . . .
S(3) Fe(3) Fe(4) S(2) -98.53(3) . . .
S(3) Fe(3) Fe(4) S(4) 165.32(3) . . .
S(3) Fe(3) Fe(4) S(10) 66.76(4) . . .
Fe(4) Fe(3) S(4) Fe(2) -78.05(2) . . .
S(4) Fe(3) Fe(4) Fe(1) 132.32(2) . . .
S(4) Fe(3) Fe(4) Fe(2) 63.00(2) . . .
S(4) Fe(3) Fe(4) S(2) 96.15(3) . . .
S(4) Fe(3) Fe(4) S(3) -165.32(3) . . .
S(4) Fe(3) Fe(4) S(10) -98.56(4) . . .
Fe(4) Fe(3) S(9) C(13) 132.40(10) . . .
S(9) Fe(3) Fe(4) Fe(1) -162.09(3) . . .
S(9) Fe(3) Fe(4) Fe(2) 128.59(4) . . .
S(9) Fe(3) Fe(4) S(2) 161.75(3) . . .
S(9) Fe(3) Fe(4) S(3) -99.73(4) . . .
S(9) Fe(3) Fe(4) S(4) 65.59(4) . . .
S(9) Fe(3) Fe(4) S(10) -32.96(5) . . .
S(1) Fe(3) S(3) Fe(1) -20.03(3) . . .
S(1) Fe(3) S(3) Fe(4) -96.91(2) . . .
S(3) Fe(3) S(1) Fe(1) 19.56(3) . . .
S(3) Fe(3) S(1) Fe(2) 94.67(3) . . .
S(1) Fe(3) S(4) Fe(2) 16.87(3) . . .
S(1) Fe(3) S(4) Fe(4) 94.92(3) . . .
S(4) Fe(3) S(1) Fe(1) -91.54(3) . . .
S(4) Fe(3) S(1) Fe(2) -16.42(3) . . .
S(1) Fe(3) S(9) C(13) -65.81(11) . . .
S(9) Fe(3) S(1) Fe(1) 157.47(3) . . .
S(9) Fe(3) S(1) Fe(2) -127.41(3) . . .
S(3) Fe(3) S(4) Fe(2) -90.49(3) . . .
S(3) Fe(3) S(4) Fe(4) -12.44(3) . . .
S(4) Fe(3) S(3) Fe(1) 89.21(3) . . .
S(4) Fe(3) S(3) Fe(4) 12.32(3) . . .
S(3) Fe(3) S(9) C(13) 65.26(11) . . .
S(9) Fe(3) S(3) Fe(1) -160.10(3) . . .
S(9) Fe(3) S(3) Fe(4) 123.01(3) . . .
S(4) Fe(3) S(9) C(13) -179.65(10) . . .
S(9) Fe(3) S(4) Fe(2) 144.96(2) . . .
S(9) Fe(3) S(4) Fe(4) -136.99(2) . . .
Fe(1) Fe(4) S(2) Fe(2) -75.39(2) . . .
Fe(1) Fe(4) S(3) Fe(3) 79.24(2) . . .
Fe(1) Fe(4) S(4) Fe(2) 35.69(2) . . .
Fe(1) Fe(4) S(4) Fe(3) -41.48(2) . . .
Fe(1) Fe(4) S(10) C(19) -134.74(10) . . .
Fe(2) Fe(4) S(2) Fe(1) 75.39(2) . . .
Fe(2) Fe(4) S(3) Fe(1) -38.11(2) . . .
Fe(2) Fe(4) S(3) Fe(3) 41.13(2) . . .
Fe(2) Fe(4) S(4) Fe(3) -77.17(2) . . .
Fe(2) Fe(4) S(10) C(19) 10.57(14) . . .
Fe(3) Fe(4) S(2) Fe(1) 39.36(2) . . .
Fe(3) Fe(4) S(2) Fe(2) -36.04(2) . . .
Fe(3) Fe(4) S(3) Fe(1) -79.24(2) . . .
Fe(3) Fe(4) S(4) Fe(2) 77.17(2) . . .
Fe(3) Fe(4) S(10) C(19) 134.07(10) . . .
S(2) Fe(4) S(3) Fe(1) 16.83(3) . . .
S(2) Fe(4) S(3) Fe(3) 96.07(3) . . .
S(3) Fe(4) S(2) Fe(1) -16.29(3) . . .
S(3) Fe(4) S(2) Fe(2) -91.69(3) . . .
S(2) Fe(4) S(4) Fe(2) -20.39(3) . . .
S(2) Fe(4) S(4) Fe(3) -97.55(2) . . .
S(4) Fe(4) S(2) Fe(1) 95.42(2) . . .
S(4) Fe(4) S(2) Fe(2) 20.02(3) . . .
S(2) Fe(4) S(10) C(19) -63.05(10) . . .
S(10) Fe(4) S(2) Fe(1) -127.66(3) . . .
S(10) Fe(4) S(2) Fe(2) 156.95(3) . . .
S(3) Fe(4) S(4) Fe(2) 89.53(3) . . .
S(3) Fe(4) S(4) Fe(3) 12.36(3) . . .
S(4) Fe(4) S(3) Fe(1) -91.70(3) . . .
S(4) Fe(4) S(3) Fe(3) -12.46(3) . . .
S(3) Fe(4) S(10) C(19) -177.21(10) . . .
S(10) Fe(4) S(3) Fe(1) 144.49(3) . . .
S(10) Fe(4) S(3) Fe(3) -136.28(3) . . .
S(4) Fe(4) S(10) C(19) 67.58(10) . . .
S(10) Fe(4) S(4) Fe(2) -159.62(3) . . .
S(10) Fe(4) S(4) Fe(3) 123.21(3) . . .
Fe(5) Fe(5) Fe(6) S(5) 135.06(3) 4_655 . .
Fe(5) Fe(5) Fe(6) S(6) -64.36(2) 4_655 . .
Fe(5) Fe(5) Fe(6) S(12) -122.63(4) 4_655 . .
Fe(5) Fe(5) Fe(6) Fe(6) 70.549(17) 4_655 . 4_655
Fe(5) Fe(5) Fe(6) S(5) 37.54(2) 4_655 . 4_655
Fe(6) Fe(5) Fe(5) Fe(6) -71.354(18) . 4_655 4_655
Fe(6) Fe(5) Fe(5) S(5) -36.75(2) . 4_655 4_655
Fe(6) Fe(5) Fe(5) S(6) -137.62(3) . 4_655 4_655
Fe(6) Fe(5) Fe(5) S(11) 136.77(9) . 4_655 4_655
Fe(6) Fe(5) Fe(5) S(6) 66.27(2) . 4_655 .
Fe(5) Fe(5) Fe(6) S(5) -36.04(2) 4_655 4_655 4_655
Fe(5) Fe(5) Fe(6) S(6) 63.39(2) 4_655 4_655 4_655
Fe(5) Fe(5) Fe(6) S(12) 126.50(4) 4_655 4_655 4_655
Fe(5) Fe(5) Fe(6) Fe(6) -69.689(16) 4_655 4_655 .
Fe(5) Fe(5) Fe(6) S(5) -132.72(3) 4_655 4_655 .
Fe(6) Fe(5) Fe(5) S(5) 34.61(2) 4_655 4_655 4_655
Fe(6) Fe(5) Fe(5) S(6) -66.27(2) 4_655 4_655 4_655
Fe(6) Fe(5) Fe(5) S(11) -151.88(9) 4_655 4_655 4_655
Fe(6) Fe(5) Fe(5) Fe(6) 71.354(18) 4_655 4_655 .
Fe(6) Fe(5) Fe(5) S(6) 137.62(3) 4_655 4_655 .
Fe(5) Fe(5) S(5) Fe(6) -38.16(2) 4_655 . .
Fe(5) Fe(5) S(5) Fe(6) 40.25(2) 4_655 . 4_655
S(5) Fe(5) Fe(5) Fe(6) -36.75(2) . 4_655 4_655
S(5) Fe(5) Fe(5) S(5) -2.14(3) . 4_655 4_655
S(5) Fe(5) Fe(5) S(6) -103.01(3) . 4_655 4_655
S(5) Fe(5) Fe(5) S(11) 171.38(9) . 4_655 4_655
S(5) Fe(5) Fe(5) Fe(6) 34.61(2) . 4_655 .
S(5) Fe(5) Fe(5) S(6) 100.87(3) . 4_655 .
Fe(5) Fe(5) S(6) Fe(6) 75.83(2) 4_655 . .
S(6) Fe(5) Fe(5) Fe(6) -137.62(3) . 4_655 4_655
S(6) Fe(5) Fe(5) S(5) -103.01(3) . 4_655 4_655
S(6) Fe(5) Fe(5) S(6) 156.11(3) . 4_655 4_655
S(6) Fe(5) Fe(5) S(11) 70.50(9) . 4_655 4_655
S(6) Fe(5) Fe(5) Fe(6) -66.27(2) . 4_655 .
Fe(5) Fe(5) S(6) Fe(6) -76.78(2) 4_655 4_655 4_655
S(6) Fe(5) Fe(5) Fe(6) 66.27(2) 4_655 4_655 4_655
S(6) Fe(5) Fe(5) S(5) 100.87(3) 4_655 4_655 4_655
S(6) Fe(5) Fe(5) S(11) -85.61(9) 4_655 4_655 4_655
S(6) Fe(5) Fe(5) Fe(6) 137.62(3) 4_655 4_655 .
S(6) Fe(5) Fe(5) S(6) -156.11(3) 4_655 4_655 .
Fe(5) Fe(5) S(11) C(25) 7.72(14) 4_655 . .
S(11) Fe(5) Fe(5) Fe(6) 136.77(9) . 4_655 4_655
S(11) Fe(5) Fe(5) S(5) 171.38(9) . 4_655 4_655
S(11) Fe(5) Fe(5) S(6) 70.50(9) . 4_655 4_655
S(11) Fe(5) Fe(5) S(11) -15.11(15) . 4_655 4_655
S(11) Fe(5) Fe(5) Fe(6) -151.88(9) . 4_655 .
S(11) Fe(5) Fe(5) S(6) -85.61(9) . 4_655 .
Fe(6) Fe(5) Fe(6) Fe(5) 69.689(16) . 4_655 4_655
Fe(6) Fe(5) Fe(6) S(5) 33.65(2) . 4_655 4_655
Fe(6) Fe(5) Fe(6) S(6) 133.08(2) . 4_655 4_655
Fe(6) Fe(5) Fe(6) S(12) -163.81(4) . 4_655 4_655
Fe(6) Fe(5) Fe(6) S(5) -63.03(2) . 4_655 .
Fe(6) Fe(5) Fe(6) Fe(5) -70.549(17) 4_655 . 4_655
Fe(6) Fe(5) Fe(6) S(5) 64.51(2) 4_655 . .
Fe(6) Fe(5) Fe(6) S(6) -134.91(2) 4_655 . .
Fe(6) Fe(5) Fe(6) S(12) 166.82(4) 4_655 . .
Fe(6) Fe(5) Fe(6) S(5) -33.01(2) 4_655 . 4_655
Fe(6) Fe(5) S(5) Fe(6) 78.41(2) . . 4_655
S(5) Fe(5) Fe(6) Fe(5) -135.06(3) . . 4_655
S(5) Fe(5) Fe(6) S(6) 160.58(3) . . .
S(5) Fe(5) Fe(6) S(12) 102.31(4) . . .
S(5) Fe(5) Fe(6) Fe(6) -64.51(2) . . 4_655
S(5) Fe(5) Fe(6) S(5) -97.52(3) . . 4_655
Fe(6) Fe(5) S(6) Fe(5) -75.83(2) . . 4_655
S(6) Fe(5) Fe(6) Fe(5) 64.36(2) . . 4_655
S(6) Fe(5) Fe(6) S(5) -160.58(3) . . .
S(6) Fe(5) Fe(6) S(12) -58.28(4) . . .
S(6) Fe(5) Fe(6) Fe(6) 134.91(2) . . 4_655
S(6) Fe(5) Fe(6) S(5) 101.90(3) . . 4_655
Fe(6) Fe(5) S(6) Fe(5) 36.34(2) . 4_655 4_655
Fe(6) Fe(5) S(6) Fe(6) -40.44(2) . 4_655 4_655
S(6) Fe(5) Fe(6) Fe(5) -33.17(2) 4_655 . 4_655
S(6) Fe(5) Fe(6) S(5) 101.88(3) 4_655 . .
S(6) Fe(5) Fe(6) S(6) -97.53(3) 4_655 . .
S(6) Fe(5) Fe(6) S(12) -155.81(4) 4_655 . .
S(6) Fe(5) Fe(6) Fe(6) 37.38(2) 4_655 . 4_655
S(6) Fe(5) Fe(6) S(5) 4.37(3) 4_655 . 4_655
Fe(6) Fe(5) S(11) C(25) -135.96(9) . . .
S(11) Fe(5) Fe(6) Fe(5) 167.02(4) . . 4_655
S(11) Fe(5) Fe(6) S(5) -57.92(4) . . .
S(11) Fe(5) Fe(6) S(6) 102.66(4) . . .
S(11) Fe(5) Fe(6) S(12) 44.39(5) . . .
S(11) Fe(5) Fe(6) Fe(6) -122.43(4) . . 4_655
S(11) Fe(5) Fe(6) S(5) -155.44(4) . . 4_655
Fe(6) Fe(5) S(5) Fe(6) -78.41(2) 4_655 . .
S(5) Fe(5) Fe(6) Fe(5) 132.72(3) . 4_655 4_655
S(5) Fe(5) Fe(6) S(5) 96.68(3) . 4_655 4_655
S(5) Fe(5) Fe(6) S(6) -163.89(3) . 4_655 4_655
S(5) Fe(5) Fe(6) S(12) -100.78(4) . 4_655 4_655
S(5) Fe(5) Fe(6) Fe(6) 63.03(2) . 4_655 .
Fe(6) Fe(5) S(6) Fe(5) -36.70(2) 4_655 . 4_655
Fe(6) Fe(5) S(6) Fe(6) 39.13(2) 4_655 . .
S(6) Fe(5) Fe(6) Fe(5) 33.55(2) . 4_655 4_655
S(6) Fe(5) Fe(6) S(5) -2.49(3) . 4_655 4_655
S(6) Fe(5) Fe(6) S(6) 96.95(3) . 4_655 4_655
S(6) Fe(5) Fe(6) S(12) 160.05(4) . 4_655 4_655
S(6) Fe(5) Fe(6) Fe(6) -36.14(2) . 4_655 .
S(6) Fe(5) Fe(6) S(5) -99.17(3) . 4_655 .
Fe(6) Fe(5) S(6) Fe(5) 76.78(2) 4_655 4_655 4_655
S(6) Fe(5) Fe(6) Fe(5) -63.39(2) 4_655 4_655 4_655
S(6) Fe(5) Fe(6) S(5) -99.43(3) 4_655 4_655 4_655
S(6) Fe(5) Fe(6) S(12) 63.10(4) 4_655 4_655 4_655
S(6) Fe(5) Fe(6) Fe(6) -133.08(2) 4_655 4_655 .
S(6) Fe(5) Fe(6) S(5) 163.89(3) 4_655 4_655 .
Fe(6) Fe(5) S(11) C(25) 133.85(9) 4_655 . .
S(11) Fe(5) Fe(6) Fe(5) -162.27(4) . 4_655 4_655
S(11) Fe(5) Fe(6) S(5) 161.69(3) . 4_655 4_655
S(11) Fe(5) Fe(6) S(6) -98.87(4) . 4_655 4_655
S(11) Fe(5) Fe(6) S(12) -35.77(5) . 4_655 4_655
S(11) Fe(5) Fe(6) Fe(6) 128.04(4) . 4_655 .
S(11) Fe(5) Fe(6) S(5) 65.01(4) . 4_655 .
S(5) Fe(5) S(6) Fe(5) -91.62(3) . . 4_655
S(5) Fe(5) S(6) Fe(6) -15.79(3) . . .
S(6) Fe(5) S(5) Fe(6) 16.23(3) . . .
S(6) Fe(5) S(5) Fe(6) 94.64(3) . . 4_655
S(5) Fe(5) S(6) Fe(5) 90.19(3) . 4_655 4_655
S(5) Fe(5) S(6) Fe(6) 13.41(3) . 4_655 4_655
S(6) Fe(5) S(5) Fe(6) -92.04(3) 4_655 . .
S(6) Fe(5) S(5) Fe(6) -13.63(3) 4_655 . 4_655
S(5) Fe(5) S(11) C(25) -178.75(9) . . .
S(11) Fe(5) S(5) Fe(6) 143.98(3) . . .
S(11) Fe(5) S(5) Fe(6) -137.61(3) . . 4_655
S(6) Fe(5) S(6) Fe(5) -19.42(3) . 4_655 4_655
S(6) Fe(5) S(6) Fe(6) -96.20(2) . 4_655 4_655
S(6) Fe(5) S(6) Fe(5) 19.28(3) 4_655 . 4_655
S(6) Fe(5) S(6) Fe(6) 95.11(2) 4_655 . .
S(6) Fe(5) S(11) C(25) -64.68(9) . . .
S(11) Fe(5) S(6) Fe(5) 157.12(3) . . 4_655
S(11) Fe(5) S(6) Fe(6) -127.04(3) . . .
S(6) Fe(5) S(11) C(25) 66.81(9) 4_655 . .
S(11) Fe(5) S(6) Fe(5) -159.37(3) . 4_655 4_655
S(11) Fe(5) S(6) Fe(6) 123.85(3) . 4_655 4_655
Fe(5) Fe(6) Fe(6) Fe(5) -71.333(16) . 4_655 4_655
Fe(5) Fe(6) Fe(6) S(5) -137.58(2) . 4_655 4_655
Fe(5) Fe(6) Fe(6) S(6) -36.47(2) . 4_655 4_655
Fe(5) Fe(6) Fe(6) S(12) 139.29(8) . 4_655 4_655
Fe(5) Fe(6) Fe(6) S(5) 66.24(2) . 4_655 .
Fe(5) Fe(6) S(5) Fe(6) -75.75(2) . . 4_655
Fe(5) Fe(6) S(5) Fe(5) -40.67(2) . 4_655 4_655
Fe(5) Fe(6) S(5) Fe(6) 36.32(2) . 4_655 4_655
Fe(5) Fe(6) S(6) Fe(5) 78.27(2) . . 4_655
Fe(5) Fe(6) S(12) C(31) -135.75(9) . . .
Fe(5) Fe(6) Fe(6) Fe(5) 71.333(16) 4_655 4_655 .
Fe(5) Fe(6) Fe(6) S(5) -66.24(2) 4_655 4_655 4_655
Fe(5) Fe(6) Fe(6) S(6) 34.87(2) 4_655 4_655 4_655
Fe(5) Fe(6) Fe(6) S(12) -149.38(8) 4_655 4_655 4_655
Fe(5) Fe(6) Fe(6) S(5) 137.58(2) 4_655 4_655 .
Fe(5) Fe(6) S(5) Fe(5) 39.00(2) 4_655 . .
Fe(5) Fe(6) S(5) Fe(6) -36.74(2) 4_655 . 4_655
Fe(5) Fe(6) S(5) Fe(6) 77.00(2) 4_655 4_655 4_655
Fe(5) Fe(6) S(6) Fe(5) -78.27(2) 4_655 . .
Fe(5) Fe(6) S(12) C(31) 134.98(9) 4_655 . .
Fe(6) Fe(6) S(5) Fe(5) 75.75(2) 4_655 . .
S(5) Fe(6) Fe(6) Fe(5) -66.24(2) . 4_655 .
S(5) Fe(6) Fe(6) Fe(5) -137.58(2) . 4_655 4_655
S(5) Fe(6) Fe(6) S(5) 156.18(3) . 4_655 4_655
S(5) Fe(6) Fe(6) S(6) -102.71(3) . 4_655 4_655
S(5) Fe(6) Fe(6) S(12) 73.04(8) . 4_655 4_655
Fe(6) Fe(6) S(5) Fe(5) -77.00(2) 4_655 4_655 4_655
S(5) Fe(6) Fe(6) Fe(5) 137.58(2) 4_655 4_655 .
S(5) Fe(6) Fe(6) Fe(5) 66.24(2) 4_655 4_655 4_655
S(5) Fe(6) Fe(6) S(6) 101.11(3) 4_655 4_655 4_655
S(5) Fe(6) Fe(6) S(12) -83.14(8) 4_655 4_655 4_655
S(5) Fe(6) Fe(6) S(5) -156.18(3) 4_655 4_655 .
Fe(6) Fe(6) S(6) Fe(5) -38.29(2) 4_655 . .
Fe(6) Fe(6) S(6) Fe(5) 39.98(2) 4_655 . 4_655
S(6) Fe(6) Fe(6) Fe(5) 34.87(2) . 4_655 .
S(6) Fe(6) Fe(6) Fe(5) -36.47(2) . 4_655 4_655
S(6) Fe(6) Fe(6) S(5) -102.71(3) . 4_655 4_655
S(6) Fe(6) Fe(6) S(6) -1.60(3) . 4_655 4_655
S(6) Fe(6) Fe(6) S(12) 174.15(8) . 4_655 4_655
S(6) Fe(6) Fe(6) S(5) 101.11(3) . 4_655 .
Fe(6) Fe(6) S(12) C(31) 5.41(14) 4_655 . .
S(12) Fe(6) Fe(6) Fe(5) -149.38(8) . 4_655 .
S(12) Fe(6) Fe(6) Fe(5) 139.29(8) . 4_655 4_655
S(12) Fe(6) Fe(6) S(5) 73.04(8) . 4_655 4_655
S(12) Fe(6) Fe(6) S(6) 174.15(8) . 4_655 4_655
S(12) Fe(6) Fe(6) S(12) -10.09(14) . 4_655 4_655
S(12) Fe(6) Fe(6) S(5) -83.14(8) . 4_655 .
S(5) Fe(6) S(5) Fe(5) -96.38(2) . 4_655 4_655
S(5) Fe(6) S(5) Fe(6) -19.39(3) . 4_655 4_655
S(5) Fe(6) S(5) Fe(5) 94.88(3) 4_655 . .
S(5) Fe(6) S(5) Fe(6) 19.14(3) 4_655 . 4_655
S(5) Fe(6) S(6) Fe(5) 16.25(3) . . .
S(5) Fe(6) S(6) Fe(5) 94.52(3) . . 4_655
S(6) Fe(6) S(5) Fe(5) -15.86(3) . . .
S(6) Fe(6) S(5) Fe(6) -91.61(3) . . 4_655
S(5) Fe(6) S(12) C(31) -65.34(10) . . .
S(12) Fe(6) S(5) Fe(5) -125.88(3) . . .
S(12) Fe(6) S(5) Fe(6) 158.37(3) . . 4_655
S(5) Fe(6) S(6) Fe(5) -91.87(3) 4_655 . .
S(5) Fe(6) S(6) Fe(5) -13.60(3) 4_655 . 4_655
S(6) Fe(6) S(5) Fe(5) 13.39(3) . 4_655 4_655
S(6) Fe(6) S(5) Fe(6) 90.38(3) . 4_655 4_655
S(5) Fe(6) S(12) C(31) 66.96(10) 4_655 . .
S(12) Fe(6) S(5) Fe(5) 123.35(3) . 4_655 4_655
S(12) Fe(6) S(5) Fe(6) -159.66(3) . 4_655 4_655
S(6) Fe(6) S(12) C(31) -178.81(10) . . .
S(12) Fe(6) S(6) Fe(5) 143.05(2) . . .
S(12) Fe(6) S(6) Fe(5) -138.68(2) . . 4_655
Fe(1) S(7) C(1) C(2) -1.3(3) . . .
Fe(1) S(7) C(1) C(6) 179.92(15) . . .
Fe(2) S(8) C(7) C(8) -177.54(19) . . .
Fe(2) S(8) C(7) C(12) -0.8(2) . . .
Fe(3) S(9) C(13) C(14) -176.2(2) . . .
Fe(3) S(9) C(13) C(18) 3.4(3) . . .
Fe(4) S(10) C(19) C(20) 2.8(2) . . .
Fe(4) S(10) C(19) C(24) -174.02(19) . . .
Fe(5) S(11) C(25) C(26) -160.13(18) . . .
Fe(5) S(11) C(25) C(30) 18.9(2) . . .
Fe(6) S(12) C(31) C(32) 170.3(2) . . .
Fe(6) S(12) C(31) C(36) -13.7(2) . . .
C(37) P(1) C(43) C(44) -78.3(2) . . .
C(37) P(1) C(43) C(48) 98.8(2) . . .
C(43) P(1) C(37) C(38) 149.6(2) . . .
C(43) P(1) C(37) C(42) -35.2(2) . . .
C(37) P(1) C(49) C(50) -167.1(2) . . .
C(37) P(1) C(49) C(54) 15.9(2) . . .
C(49) P(1) C(37) C(38) -91.5(2) . . .
C(49) P(1) C(37) C(42) 83.8(2) . . .
C(37) P(1) C(55) C(56) -133.9(2) . . .
C(37) P(1) C(55) C(60) 48.3(2) . . .
C(55) P(1) C(37) C(38) 28.6(2) . . .
C(55) P(1) C(37) C(42) -156.1(2) . . .
C(43) P(1) C(49) C(50) -48.1(2) . . .
C(43) P(1) C(49) C(54) 134.9(2) . . .
C(49) P(1) C(43) C(44) 162.5(2) . . .
C(49) P(1) C(43) C(48) -20.3(2) . . .
C(43) P(1) C(55) C(56) 106.1(2) . . .
C(43) P(1) C(55) C(60) -71.8(2) . . .
C(55) P(1) C(43) C(44) 41.9(2) . . .
C(55) P(1) C(43) C(48) -141.0(2) . . .
C(49) P(1) C(55) C(56) -14.1(2) . . .
C(49) P(1) C(55) C(60) 168.1(2) . . .
C(55) P(1) C(49) C(50) 73.1(2) . . .
C(55) P(1) C(49) C(54) -103.9(2) . . .
C(61) P(2) C(67) C(68) 31.6(2) . . .
C(61) P(2) C(67) C(72) -155.0(2) . . .
C(67) P(2) C(61) C(62) -135.7(2) . . .
C(67) P(2) C(61) C(66) 46.0(2) . . .
C(61) P(2) C(73) C(74) 73.8(2) . . .
C(61) P(2) C(73) C(78) -104.0(2) . . .
C(73) P(2) C(61) C(62) -17.1(2) . . .
C(73) P(2) C(61) C(66) 164.6(2) . . .
C(61) P(2) C(79) C(80) 39.6(2) . . .
C(61) P(2) C(79) C(84) -142.4(2) . . .
C(79) P(2) C(61) C(62) 104.3(2) . . .
C(79) P(2) C(61) C(66) -74.0(2) . . .
C(67) P(2) C(73) C(74) -167.6(2) . . .
C(67) P(2) C(73) C(78) 14.5(2) . . .
C(73) P(2) C(67) C(68) -87.9(2) . . .
C(73) P(2) C(67) C(72) 85.4(2) . . .
C(67) P(2) C(79) C(80) -79.6(2) . . .
C(67) P(2) C(79) C(84) 98.5(2) . . .
C(79) P(2) C(67) C(68) 151.8(2) . . .
C(79) P(2) C(67) C(72) -34.9(2) . . .
C(73) P(2) C(79) C(80) 161.0(2) . . .
C(73) P(2) C(79) C(84) -21.0(2) . . .
C(79) P(2) C(73) C(74) -47.5(2) . . .
C(79) P(2) C(73) C(78) 134.7(2) . . .
C(85) P(3) C(91) C(92) 44.6(2) . . .
C(85) P(3) C(91) C(96) -138.8(2) . . .
C(91) P(3) C(85) C(86) -71.3(2) . . .
C(91) P(3) C(85) C(90) 108.5(2) . . .
C(85) P(3) C(97) C(98) 72.5(2) . . .
C(85) P(3) C(97) C(102) -101.2(2) . . .
C(97) P(3) C(85) C(86) 167.5(2) . . .
C(97) P(3) C(85) C(90) -12.7(2) . . .
C(85) P(3) C(103) C(104) -155.9(2) . . .
C(85) P(3) C(103) C(108) 28.5(2) . . .
C(103) P(3) C(85) C(86) 48.0(2) . . .
C(103) P(3) C(85) C(90) -132.1(2) . . .
C(91) P(3) C(97) C(98) -49.3(2) . . .
C(91) P(3) C(97) C(102) 137.1(2) . . .
C(97) P(3) C(91) C(92) 164.5(2) . . .
C(97) P(3) C(91) C(96) -18.9(2) . . .
C(91) P(3) C(103) C(104) -34.8(2) . . .
C(91) P(3) C(103) C(108) 149.6(2) . . .
C(103) P(3) C(91) C(92) -75.1(2) . . .
C(103) P(3) C(91) C(96) 101.5(2) . . .
C(97) P(3) C(103) C(104) 85.8(2) . . .
C(97) P(3) C(103) C(108) -89.9(2) . . .
C(103) P(3) C(97) C(98) -168.7(2) . . .
C(103) P(3) C(97) C(102) 17.7(2) . . .
S(7) C(1) C(2) C(3) 179.5(2) . . .
S(7) C(1) C(6) C(5) 179.0(2) . . .
C(2) C(1) C(6) C(5) 0.1(3) . . .
C(6) C(1) C(2) C(3) -1.7(5) . . .
C(1) C(2) C(3) C(4) 1.0(5) . . .
C(2) C(3) C(4) C(5) 1.3(5) . . .
C(3) C(4) C(5) C(6) -2.9(5) . . .
C(4) C(5) C(6) C(1) 2.2(5) . . .
S(8) C(7) C(8) C(9) 176.0(2) . . .
S(8) C(7) C(12) C(11) -175.2(2) . . .
C(8) C(7) C(12) C(11) 1.4(4) . . .
C(12) C(7) C(8) C(9) -0.9(4) . . .
C(7) C(8) C(9) C(10) -0.5(4) . . .
C(8) C(9) C(10) C(11) 1.4(4) . . .
C(9) C(10) C(11) C(12) -0.9(5) . . .
C(10) C(11) C(12) C(7) -0.6(5) . . .
S(9) C(13) C(14) C(15) -179.4(2) . . .
S(9) C(13) C(18) C(17) 178.2(2) . . .
C(14) C(13) C(18) C(17) -2.1(4) . . .
C(18) C(13) C(14) C(15) 0.9(4) . . .
C(13) C(14) C(15) C(16) 1.9(4) . . .
C(14) C(15) C(16) C(17) -3.6(5) . . .
C(15) C(16) C(17) C(18) 2.4(5) . . .
C(16) C(17) C(18) C(13) 0.5(5) . . .
S(10) C(19) C(20) C(21) -174.7(2) . . .
S(10) C(19) C(24) C(23) 175.7(2) . . .
C(20) C(19) C(24) C(23) -1.3(4) . . .
C(24) C(19) C(20) C(21) 2.1(4) . . .
C(19) C(20) C(21) C(22) -1.3(5) . . .
C(20) C(21) C(22) C(23) -0.5(4) . . .
C(21) C(22) C(23) C(24) 1.3(4) . . .
C(22) C(23) C(24) C(19) -0.4(4) . . .
S(11) C(25) C(26) C(27) 177.5(2) . . .
S(11) C(25) C(30) C(29) -177.4(2) . . .
C(26) C(25) C(30) C(29) 1.6(4) . . .
C(30) C(25) C(26) C(27) -1.7(4) . . .
C(25) C(26) C(27) C(28) 0.1(3) . . .
C(26) C(27) C(28) C(29) 1.4(4) . . .
C(27) C(28) C(29) C(30) -1.5(4) . . .
C(28) C(29) C(30) C(25) -0.1(3) . . .
S(12) C(31) C(32) C(33) 177.5(2) . . .
S(12) C(31) C(36) C(35) -178.5(2) . . .
C(32) C(31) C(36) C(35) -2.5(4) . . .
C(36) C(31) C(32) C(33) 1.2(4) . . .
C(31) C(32) C(33) C(34) 1.8(5) . . .
C(32) C(33) C(34) C(35) -3.7(5) . . .
C(33) C(34) C(35) C(36) 2.5(5) . . .
C(34) C(35) C(36) C(31) 0.6(4) . . .
P(1) C(37) C(38) C(39) 176.9(2) . . .
P(1) C(37) C(42) C(41) -176.2(2) . . .
C(38) C(37) C(42) C(41) -1.1(4) . . .
C(42) C(37) C(38) C(39) 1.8(4) . . .
C(37) C(38) C(39) C(40) -1.0(4) . . .
C(38) C(39) C(40) C(41) -0.4(5) . . .
C(39) C(40) C(41) C(42) 1.1(5) . . .
C(40) C(41) C(42) C(37) -0.4(4) . . .
P(1) C(43) C(44) C(45) 177.3(2) . . .
P(1) C(43) C(48) C(47) -177.2(2) . . .
C(44) C(43) C(48) C(47) -0.1(3) . . .
C(48) C(43) C(44) C(45) 0.1(3) . . .
C(43) C(44) C(45) C(46) -1.0(4) . . .
C(44) C(45) C(46) C(47) 1.9(5) . . .
C(45) C(46) C(47) C(48) -1.8(5) . . .
C(46) C(47) C(48) C(43) 0.9(5) . . .
P(1) C(49) C(50) C(51) -176.4(2) . . .
P(1) C(49) C(54) C(53) 177.6(2) . . .
C(50) C(49) C(54) C(53) 0.6(4) . . .
C(54) C(49) C(50) C(51) 0.5(4) . . .
C(49) C(50) C(51) C(52) -0.9(4) . . .
C(50) C(51) C(52) C(53) 0.3(4) . . .
C(51) C(52) C(53) C(54) 0.9(5) . . .
C(52) C(53) C(54) C(49) -1.3(5) . . .
P(1) C(55) C(56) C(57) -176.1(2) . . .
P(1) C(55) C(60) C(59) 176.6(2) . . .
C(56) C(55) C(60) C(59) -1.3(4) . . .
C(60) C(55) C(56) C(57) 1.7(4) . . .
C(55) C(56) C(57) C(58) 0.2(4) . . .
C(56) C(57) C(58) C(59) -2.6(4) . . .
C(57) C(58) C(59) C(60) 3.1(4) . . .
C(58) C(59) C(60) C(55) -1.2(4) . . .
P(2) C(61) C(62) C(63) -176.8(2) . . .
P(2) C(61) C(66) C(65) 177.6(2) . . .
C(62) C(61) C(66) C(65) -0.7(4) . . .
C(66) C(61) C(62) C(63) 1.5(4) . . .
C(61) C(62) C(63) C(64) -1.4(4) . . .
C(62) C(63) C(64) C(65) 0.6(4) . . .
C(63) C(64) C(65) C(66) 0.2(4) . . .
C(64) C(65) C(66) C(61) -0.1(3) . . .
P(2) C(67) C(68) C(69) 175.8(2) . . .
P(2) C(67) C(72) C(71) -174.6(2) . . .
C(68) C(67) C(72) C(71) -1.3(4) . . .
C(72) C(67) C(68) C(69) 2.6(4) . . .
C(67) C(68) C(69) C(70) -1.9(4) . . .
C(68) C(69) C(70) C(71) -0.1(4) . . .
C(69) C(70) C(71) C(72) 1.4(5) . . .
C(70) C(71) C(72) C(67) -0.7(4) . . .
P(2) C(73) C(74) C(75) -177.0(2) . . .
P(2) C(73) C(78) C(77) 177.7(2) . . .
C(74) C(73) C(78) C(77) -0.1(3) . . .
C(78) C(73) C(74) C(75) 0.8(4) . . .
C(73) C(74) C(75) C(76) -0.3(4) . . .
C(74) C(75) C(76) C(77) -1.0(5) . . .
C(75) C(76) C(77) C(78) 1.8(5) . . .
C(76) C(77) C(78) C(73) -1.2(5) . . .
P(2) C(79) C(80) C(81) 178.4(2) . . .
P(2) C(79) C(84) C(83) -177.8(2) . . .
C(80) C(79) C(84) C(83) 0.2(4) . . .
C(84) C(79) C(80) C(81) 0.4(4) . . .
C(79) C(80) C(81) C(82) -1.1(4) . . .
C(80) C(81) C(82) C(83) 1.3(5) . . .
C(81) C(82) C(83) C(84) -0.6(5) . . .
C(82) C(83) C(84) C(79) -0.1(3) . . .
P(3) C(85) C(86) C(87) 178.7(2) . . .
P(3) C(85) C(90) C(89) -178.1(2) . . .
C(86) C(85) C(90) C(89) 1.7(4) . . .
C(90) C(85) C(86) C(87) -1.1(4) . . .
C(85) C(86) C(87) C(88) -0.8(4) . . .
C(86) C(87) C(88) C(89) 2.1(4) . . .
C(87) C(88) C(89) C(90) -1.5(4) . . .
C(88) C(89) C(90) C(85) -0.4(4) . . .
P(3) C(91) C(92) C(93) 176.9(2) . . .
P(3) C(91) C(96) C(95) -177.1(2) . . .
C(92) C(91) C(96) C(95) -0.6(4) . . .
C(96) C(91) C(92) C(93) 0.4(4) . . .
C(91) C(92) C(93) C(94) -1.0(4) . . .
C(92) C(93) C(94) C(95) 1.8(5) . . .
C(93) C(94) C(95) C(96) -2.0(5) . . .
C(94) C(95) C(96) C(91) 1.3(4) . . .
P(3) C(97) C(98) C(99) -173.1(2) . . .
P(3) C(97) C(102) C(101) 173.8(2) . . .
C(98) C(97) C(102) C(101) 0.1(3) . . .
C(102) C(97) C(98) C(99) 0.4(4) . . .
C(97) C(98) C(99) C(100) 0.2(4) . . .
C(98) C(99) C(100) C(101) -1.3(5) . . .
C(99) C(100) C(101) C(102) 1.9(5) . . .
C(100) C(101) C(102) C(97) -1.2(5) . . .
P(3) C(103) C(104) C(105) -176.3(2) . . .
P(3) C(103) C(108) C(107) 177.4(2) . . .
C(104) C(103) C(108) C(107) 1.8(4) . . .
C(108) C(103) C(104) C(105) -0.8(4) . . .
C(103) C(104) C(105) C(106) -1.1(4) . . .
C(104) C(105) C(106) C(107) 1.8(4) . . .
C(105) C(106) C(107) C(108) -0.8(4) . . .
C(106) C(107) C(108) C(103) -1.1(4) . . .
